data_4133280
loop_
_publ_author_name
'Dong, Zhaowen'
'Cramer, Hanna H.'
'Schmidtmann, Marc'
'Paul, Lucas A.'
'Siewert, Inke'
'M\"uller, Thomas'

_publ_section_title
;
 Evidence for a Single Electron Shift in a Lewis Acid-Base Reaction.
;
_journal_issue 45
_journal_name_full 'Journal of the American Chemical Society'
_journal_page_first 15419
_journal_page_last 15424
_journal_paper_doi 10.1021/jacs.8b09214
_journal_volume 140
_journal_year 2018
_chemical_formula_structural '[GeC4(CH3)2(Si(CH3)3)2Hf(C5H5)2] [B(C6F5)4] *2C7H8'
_chemical_formula_sum 'C60 H50 B F20 Ge Hf Si2'
_chemical_formula_weight 1469.07
_space_group_crystal_system monoclinic
_space_group_IT_number 14
_space_group_name_Hall '-P 2yn'
_space_group_name_H-M_alt 'P 1 21/n 1'
_atom_sites_solution_hydrogens difmap
_atom_sites_solution_primary direct
_atom_sites_solution_secondary difmap
_audit_creation_method SHELXL-2014/7
_cell_angle_alpha 90
_cell_angle_beta 91.2732(13)
_cell_angle_gamma 90
_cell_formula_units_Z 8
_cell_length_a 25.1613(6)
_cell_length_b 12.6112(3)
_cell_length_c 36.1806(9)
_cell_measurement_reflns_used 9320
_cell_measurement_temperature 100(2)
_cell_measurement_theta_max 26.39
_cell_measurement_theta_min 2.25
_cell_volume 11477.8(5)
_computing_cell_refinement 'Bruker SAINT V8.34A'
_computing_data_collection 'Bruker APEX2'
_computing_data_reduction 'Bruker SAINT V8.34A'
_computing_structure_refinement 'SHELXL-2014/7 (Sheldrick, 2014)'
_computing_structure_solution 'SHELXS-2013/1 (Sheldrick, 2013)'
_diffrn_ambient_temperature 100(2)
_diffrn_measured_fraction_theta_full 1.000
_diffrn_measured_fraction_theta_max 1.000
_diffrn_measurement_device_type 'Bruker APEX-II CCD'
_diffrn_measurement_method '\f and \w scans'
_diffrn_radiation_type MoK\a
_diffrn_radiation_wavelength 0.71073
_diffrn_reflns_av_R_equivalents 0.0738
_diffrn_reflns_av_unetI/netI 0.0689
_diffrn_reflns_Laue_measured_fraction_full 1.000
_diffrn_reflns_Laue_measured_fraction_max 1.000
_diffrn_reflns_limit_h_max 35
_diffrn_reflns_limit_h_min -35
_diffrn_reflns_limit_k_max 17
_diffrn_reflns_limit_k_min -17
_diffrn_reflns_limit_l_max 50
_diffrn_reflns_limit_l_min -50
_diffrn_reflns_number 190498
_diffrn_reflns_point_group_measured_fraction_full 1.000
_diffrn_reflns_point_group_measured_fraction_max 1.000
_diffrn_reflns_theta_full 25.242
_diffrn_reflns_theta_max 30.034
_diffrn_reflns_theta_min 1.619
_diffrn_source 'sealed tube'
_exptl_absorpt_coefficient_mu 2.478
_exptl_absorpt_correction_T_max 0.8941
_exptl_absorpt_correction_T_min 0.6626
_exptl_absorpt_correction_type numerical
_exptl_absorpt_process_details 'SADABS-2014/5 (Sheldrick)'
_exptl_crystal_colour 'green yellow'
_exptl_crystal_density_diffrn 1.700
_exptl_crystal_description plate
_exptl_crystal_F_000 5816
_exptl_crystal_size_max 0.200
_exptl_crystal_size_mid 0.160
_exptl_crystal_size_min 0.050
_refine_diff_density_max 1.600
_refine_diff_density_min -1.285
_refine_diff_density_rms 0.128
_refine_ls_extinction_method none
_refine_ls_goodness_of_fit_ref 1.031
_refine_ls_hydrogen_treatment constr
_refine_ls_matrix_type full
_refine_ls_number_parameters 1520
_refine_ls_number_reflns 33568
_refine_ls_number_restraints 0
_refine_ls_restrained_S_all 1.031
_refine_ls_R_factor_all 0.0869
_refine_ls_R_factor_gt 0.0458
_refine_ls_shift/su_max 0.005
_refine_ls_shift/su_mean 0.000
_refine_ls_structure_factor_coef Fsqd
_refine_ls_weighting_details 'w=1/[\s^2^(Fo^2^)+(0.0300P)^2^+15.0000P] where P=(Fo^2^+2Fc^2^)/3'
_refine_ls_weighting_scheme calc
_refine_ls_wR_factor_gt 0.0813
_refine_ls_wR_factor_ref 0.0919
_reflns_Friedel_coverage 0.000
_reflns_number_gt 22484
_reflns_number_total 33568
_reflns_threshold_expression 'I > 2\s(I)'
_cod_data_source_file ja8b09214_si_002.cif
_cod_data_source_block dzw91
_cod_original_sg_symbol_H-M 'P 21/n'
_cod_database_code 4133280
_shelx_shelxl_version_number 2014/7
_shelx_space_group_comment
;
The symmetry employed for this shelxl refinement is uniquely defined
by the following loop, which should always be used as a source of
symmetry information in preference to the above space-group names.
They are only intended as comments.
;
_shelx_estimated_absorpt_t_min 0.637
_shelx_estimated_absorpt_t_max 0.886
_exptl_absorpt_special_details
;
 numerical absorption correction followed by correction based on
 symmetry-related measurements (multi-scan)
;

loop_
_space_group_symop_operation_xyz
'x, y, z'
'-x+1/2, y+1/2, -z+1/2'
'-x, -y, -z'
'x-1/2, -y-1/2, z-1/2'

loop_
_atom_site_label
_atom_site_type_symbol
_atom_site_fract_x
_atom_site_fract_y
_atom_site_fract_z
_atom_site_U_iso_or_equiv
_atom_site_adp_type
_atom_site_occupancy
_atom_site_site_symmetry_order
_atom_site_calc_flag
_atom_site_refinement_flags_posn
_atom_site_refinement_flags_adp
_atom_site_refinement_flags_occupancy
_atom_site_disorder_assembly
_atom_site_disorder_group
Hf1 Hf 0.37452(2) 0.45365(2) 0.61012(2) 0.01607(4) Uani 1 1 d . . . . .
Ge1 Ge 0.37016(2) 0.64773(3) 0.65282(2) 0.01870(9) Uani 1 1 d . . . . .
Si1 Si 0.40238(4) 0.44933(9) 0.71448(3) 0.0228(2) Uani 1 1 d . . . . .
Si2 Si 0.29422(4) 0.69156(8) 0.57400(3) 0.0194(2) Uani 1 1 d . . . . .
C1 C 0.36451(14) 0.4967(3) 0.67216(10) 0.0182(8) Uani 1 1 d . . . . .
C2 C 0.30859(14) 0.4858(3) 0.66672(10) 0.0164(7) Uani 1 1 d . . . . .
C3 C 0.28448(13) 0.5411(3) 0.63557(10) 0.0155(7) Uani 1 1 d . . . . .
C4 C 0.31845(13) 0.6002(3) 0.61211(10) 0.0166(7) Uani 1 1 d . . . . .
C5 C 0.27403(15) 0.4216(3) 0.69207(11) 0.0229(8) Uani 1 1 d . . . . .
H5A H 0.2524 0.4697 0.7068 0.034 Uiso 1 1 calc R U . . .
H5B H 0.2966 0.3785 0.7086 0.034 Uiso 1 1 calc R U . . .
H5C H 0.2507 0.3752 0.6773 0.034 Uiso 1 1 calc R U . . .
C6 C 0.22476(14) 0.5369(3) 0.62915(11) 0.0225(8) Uani 1 1 d . . . . .
H6A H 0.2163 0.5520 0.6031 0.034 Uiso 1 1 calc R U . . .
H6B H 0.2077 0.5898 0.6448 0.034 Uiso 1 1 calc R U . . .
H6C H 0.2117 0.4661 0.6354 0.034 Uiso 1 1 calc R U . . .
C7 C 0.47169(16) 0.5018(4) 0.71617(12) 0.0332(10) Uani 1 1 d . . . . .
H7A H 0.4710 0.5787 0.7123 0.050 Uiso 1 1 calc R U . . .
H7B H 0.4923 0.4681 0.6967 0.050 Uiso 1 1 calc R U . . .
H7C H 0.4881 0.4861 0.7404 0.050 Uiso 1 1 calc R U . . .
C8 C 0.40603(17) 0.3021(3) 0.71502(12) 0.0317(10) Uani 1 1 d . . . . .
H8A H 0.4250 0.2786 0.7375 0.048 Uiso 1 1 calc R U . . .
H8B H 0.4251 0.2775 0.6933 0.048 Uiso 1 1 calc R U . . .
H8C H 0.3700 0.2726 0.7145 0.048 Uiso 1 1 calc R U . . .
C9 C 0.37011(17) 0.4973(3) 0.75739(11) 0.0315(10) Uani 1 1 d . . . . .
H9A H 0.3351 0.4640 0.7595 0.047 Uiso 1 1 calc R U . . .
H9B H 0.3659 0.5745 0.7562 0.047 Uiso 1 1 calc R U . . .
H9C H 0.3923 0.4785 0.7790 0.047 Uiso 1 1 calc R U . . .
C10 C 0.35049(16) 0.7753(3) 0.55853(11) 0.0265(9) Uani 1 1 d . . . . .
H10A H 0.3372 0.8283 0.5408 0.040 Uiso 1 1 calc R U . . .
H10B H 0.3770 0.7304 0.5467 0.040 Uiso 1 1 calc R U . . .
H10C H 0.3669 0.8111 0.5799 0.040 Uiso 1 1 calc R U . . .
C11 C 0.26614(16) 0.6121(3) 0.53482(11) 0.0253(9) Uani 1 1 d . . . . .
H11A H 0.2353 0.5719 0.5432 0.038 Uiso 1 1 calc R U . . .
H11B H 0.2932 0.5628 0.5260 0.038 Uiso 1 1 calc R U . . .
H11C H 0.2551 0.6596 0.5146 0.038 Uiso 1 1 calc R U . . .
C12 C 0.24247(17) 0.7862(3) 0.59059(12) 0.0315(10) Uani 1 1 d . . . . .
H12A H 0.2100 0.7470 0.5962 0.047 Uiso 1 1 calc R U . . .
H12B H 0.2346 0.8388 0.5713 0.047 Uiso 1 1 calc R U . . .
H12C H 0.2557 0.8222 0.6130 0.047 Uiso 1 1 calc R U . . .
C13 C 0.29951(16) 0.3224(3) 0.60739(12) 0.0261(9) Uani 1 1 d . . . . .
H13 H 0.2673 0.3379 0.6195 0.031 Uiso 1 1 calc R U . . .
C14 C 0.31112(17) 0.3475(3) 0.57080(12) 0.0286(10) Uani 1 1 d . . . . .
H14 H 0.2886 0.3854 0.5540 0.034 Uiso 1 1 calc R U . . .
C15 C 0.36147(17) 0.3075(3) 0.56317(12) 0.0305(10) Uani 1 1 d . . . . .
H15 H 0.3789 0.3120 0.5402 0.037 Uiso 1 1 calc R U . . .
C16 C 0.38173(16) 0.2597(3) 0.59539(13) 0.0292(10) Uani 1 1 d . . . . .
H16 H 0.4154 0.2260 0.5981 0.035 Uiso 1 1 calc R U . . .
C17 C 0.34408(17) 0.2698(3) 0.62303(12) 0.0296(10) Uani 1 1 d . . . . .
H17 H 0.3478 0.2457 0.6478 0.036 Uiso 1 1 calc R U . . .
C18 C 0.46008(15) 0.4380(3) 0.57810(13) 0.0323(11) Uani 1 1 d . . . . .
H18 H 0.4658 0.3767 0.5635 0.039 Uiso 1 1 calc R U . . .
C19 C 0.43721(16) 0.5347(3) 0.56536(12) 0.0302(10) Uani 1 1 d . . . . .
H19 H 0.4221 0.5479 0.5415 0.036 Uiso 1 1 calc R U . . .
C20 C 0.44133(14) 0.6067(3) 0.59478(12) 0.0268(9) Uani 1 1 d . . . . .
H20 H 0.4309 0.6791 0.5939 0.032 Uiso 1 1 calc R U . . .
C21 C 0.46328(14) 0.5544(3) 0.62556(12) 0.0247(9) Uani 1 1 d . . . . .
H21 H 0.4705 0.5855 0.6491 0.030 Uiso 1 1 calc R U . . .
C22 C 0.47295(15) 0.4484(3) 0.61607(13) 0.0304(10) Uani 1 1 d . . . . .
H22 H 0.4857 0.3941 0.6321 0.036 Uiso 1 1 calc R U . . .
Hf2 Hf 0.12632(2) 0.17712(2) 0.38915(2) 0.01616(4) Uani 1 1 d . . . . .
Ge2 Ge 0.13437(2) 0.37702(3) 0.35010(2) 0.01965(9) Uani 1 1 d . . . . .
Si3 Si 0.10452(4) 0.18923(9) 0.28398(3) 0.0252(2) Uani 1 1 d . . . . .
Si4 Si 0.20697(4) 0.41101(8) 0.42956(3) 0.0207(2) Uani 1 1 d . . . . .
C23 C 0.13970(14) 0.2298(3) 0.32808(10) 0.0192(8) Uani 1 1 d . . . . .
C24 C 0.19541(14) 0.2163(3) 0.33496(10) 0.0174(8) Uani 1 1 d . . . . .
C25 C 0.21847(14) 0.2630(3) 0.36809(10) 0.0176(8) Uani 1 1 d . . . . .
C26 C 0.18333(14) 0.3208(3) 0.39118(10) 0.0173(8) Uani 1 1 d . . . . .
C27 C 0.23061(15) 0.1571(3) 0.30864(11) 0.0247(9) Uani 1 1 d . . . . .
H27A H 0.2583 0.1190 0.3227 0.037 Uiso 1 1 calc R U . . .
H27B H 0.2472 0.2076 0.2919 0.037 Uiso 1 1 calc R U . . .
H27C H 0.2091 0.1064 0.2942 0.037 Uiso 1 1 calc R U . . .
C28 C 0.27705(14) 0.2503(3) 0.37645(11) 0.0240(9) Uani 1 1 d . . . . .
H28A H 0.2865 0.1749 0.3756 0.036 Uiso 1 1 calc R U . . .
H28B H 0.2854 0.2785 0.4011 0.036 Uiso 1 1 calc R U . . .
H28C H 0.2974 0.2891 0.3580 0.036 Uiso 1 1 calc R U . . .
C29 C 0.03490(18) 0.2405(4) 0.28244(13) 0.0436(13) Uani 1 1 d . . . . .
H29A H 0.0353 0.3176 0.2859 0.065 Uiso 1 1 calc R U . . .
H29B H 0.0147 0.2074 0.3022 0.065 Uiso 1 1 calc R U . . .
H29C H 0.0182 0.2234 0.2584 0.065 Uiso 1 1 calc R U . . .
C30 C 0.10179(16) 0.0424(3) 0.28017(12) 0.0311(10) Uani 1 1 d . . . . .
H30A H 0.0861 0.0227 0.2561 0.047 Uiso 1 1 calc R U . . .
H30B H 0.0800 0.0138 0.2999 0.047 Uiso 1 1 calc R U . . .
H30C H 0.1378 0.0134 0.2825 0.047 Uiso 1 1 calc R U . . .
C31 C 0.1375(2) 0.2466(4) 0.24291(12) 0.0469(13) Uani 1 1 d . . . . .
H31A H 0.1742 0.2205 0.2420 0.070 Uiso 1 1 calc R U . . .
H31B H 0.1378 0.3241 0.2448 0.070 Uiso 1 1 calc R U . . .
H31C H 0.1180 0.2254 0.2204 0.070 Uiso 1 1 calc R U . . .
C32 C 0.15152(17) 0.4924(3) 0.44807(12) 0.0334(10) Uani 1 1 d . . . . .
H32A H 0.1660 0.5448 0.4656 0.050 Uiso 1 1 calc R U . . .
H32B H 0.1265 0.4461 0.4607 0.050 Uiso 1 1 calc R U . . .
H32C H 0.1331 0.5290 0.4276 0.050 Uiso 1 1 calc R U . . .
C33 C 0.23905(19) 0.3381(3) 0.46920(11) 0.0345(11) Uani 1 1 d . . . . .
H33A H 0.2699 0.2988 0.4605 0.052 Uiso 1 1 calc R U . . .
H33B H 0.2134 0.2885 0.4797 0.052 Uiso 1 1 calc R U . . .
H33C H 0.2506 0.3890 0.4882 0.052 Uiso 1 1 calc R U . . .
C34 C 0.25458(16) 0.5062(3) 0.40881(13) 0.0306(10) Uani 1 1 d . . . . .
H34A H 0.2872 0.4686 0.4023 0.046 Uiso 1 1 calc R U . . .
H34B H 0.2632 0.5623 0.4267 0.046 Uiso 1 1 calc R U . . .
H34C H 0.2384 0.5377 0.3865 0.046 Uiso 1 1 calc R U . . .
C35 C 0.19716(16) 0.0377(3) 0.38754(12) 0.0305(10) Uani 1 1 d . . . . .
H35 H 0.2276 0.0487 0.3729 0.037 Uiso 1 1 calc R U . . .
C36 C 0.19244(16) 0.0675(3) 0.42479(12) 0.0270(9) Uani 1 1 d . . . . .
H36 H 0.2185 0.1033 0.4395 0.032 Uiso 1 1 calc R U . . .
C37 C 0.14210(15) 0.0345(3) 0.43617(11) 0.0235(9) Uani 1 1 d . . . . .
H37 H 0.1283 0.0432 0.4602 0.028 Uiso 1 1 calc R U . . .
C38 C 0.11563(15) -0.0135(3) 0.40613(12) 0.0269(9) Uani 1 1 d . . . . .
H38 H 0.0808 -0.0426 0.4062 0.032 Uiso 1 1 calc R U . . .
C39 C 0.14985(17) -0.0109(3) 0.37552(12) 0.0294(10) Uani 1 1 d . . . . .
H39 H 0.1421 -0.0372 0.3514 0.035 Uiso 1 1 calc R U . . .
C40 C 0.04032(15) 0.1611(3) 0.42060(13) 0.0324(11) Uani 1 1 d . . . . .
H40 H 0.0337 0.0980 0.4340 0.039 Uiso 1 1 calc R U . . .
C41 C 0.06431(15) 0.2551(3) 0.43502(12) 0.0275(9) Uani 1 1 d . . . . .
H41 H 0.0793 0.2641 0.4591 0.033 Uiso 1 1 calc R U . . .
C42 C 0.06161(14) 0.3325(3) 0.40681(11) 0.0230(9) Uani 1 1 d . . . . .
H42 H 0.0729 0.4041 0.4091 0.028 Uiso 1 1 calc R U . . .
C43 C 0.03944(14) 0.2859(3) 0.37474(12) 0.0250(9) Uani 1 1 d . . . . .
H43 H 0.0331 0.3204 0.3517 0.030 Uiso 1 1 calc R U . . .
C44 C 0.02811(15) 0.1783(3) 0.38283(14) 0.0311(10) Uani 1 1 d . . . . .
H44 H 0.0147 0.1270 0.3658 0.037 Uiso 1 1 calc R U . . .
F1 F 0.12208(9) -0.06055(16) 0.62202(6) 0.0241(5) Uani 1 1 d . . . . .
F2 F 0.10061(9) -0.24726(17) 0.59087(7) 0.0322(6) Uani 1 1 d . . . . .
F3 F 0.06406(10) -0.25778(17) 0.51918(7) 0.0360(6) Uani 1 1 d . . . . .
F4 F 0.04675(9) -0.07472(17) 0.48071(6) 0.0263(5) Uani 1 1 d . . . . .
F5 F 0.06537(8) 0.11078(16) 0.51106(5) 0.0189(4) Uani 1 1 d . . . . .
F6 F 0.00717(8) 0.19384(15) 0.57218(6) 0.0188(4) Uani 1 1 d . . . . .
F7 F -0.03571(8) 0.37473(17) 0.54723(6) 0.0232(5) Uani 1 1 d . . . . .
F8 F 0.02715(9) 0.54277(17) 0.53142(6) 0.0288(5) Uani 1 1 d . . . . .
F9 F 0.13508(9) 0.52384(17) 0.53908(6) 0.0279(5) Uani 1 1 d . . . . .
F10 F 0.17915(8) 0.34354(16) 0.56122(6) 0.0230(5) Uani 1 1 d . . . . .
F11 F 0.17387(8) 0.14848(17) 0.51932(6) 0.0226(5) Uani 1 1 d . . . . .
F12 F 0.27401(9) 0.09232(18) 0.50800(6) 0.0293(5) Uani 1 1 d . . . . .
F13 F 0.33912(8) 0.03495(17) 0.56633(7) 0.0313(6) Uani 1 1 d . . . . .
F14 F 0.29972(9) 0.03481(18) 0.63580(7) 0.0311(6) Uani 1 1 d . . . . .
F15 F 0.20127(8) 0.09035(18) 0.64819(6) 0.0249(5) Uani 1 1 d . . . . .
F16 F 0.16510(8) 0.30002(16) 0.63733(6) 0.0237(5) Uani 1 1 d . . . . .
F17 F 0.13627(9) 0.35201(18) 0.70526(6) 0.0301(5) Uani 1 1 d . . . . .
F18 F 0.05331(10) 0.2509(2) 0.73742(6) 0.0379(6) Uani 1 1 d . . . . .
F19 F -0.00306(10) 0.1034(2) 0.69780(6) 0.0372(6) Uani 1 1 d . . . . .
F20 F 0.02448(8) 0.04948(16) 0.63043(6) 0.0245(5) Uani 1 1 d . . . . .
C45 C 0.09416(13) 0.0363(3) 0.56893(10) 0.0158(7) Uani 1 1 d . . . . .
C46 C 0.10218(14) -0.0596(3) 0.58661(10) 0.0186(8) Uani 1 1 d . . . . .
C47 C 0.09272(14) -0.1582(3) 0.57118(11) 0.0209(8) Uani 1 1 d . . . . .
C48 C 0.07386(14) -0.1637(3) 0.53539(11) 0.0226(8) Uani 1 1 d . . . . .
C49 C 0.06505(14) -0.0711(3) 0.51600(10) 0.0199(8) Uani 1 1 d . . . . .
C50 C 0.07498(14) 0.0251(3) 0.53305(10) 0.0167(7) Uani 1 1 d . . . . .
C51 C 0.09534(14) 0.2561(3) 0.56666(9) 0.0155(7) Uani 1 1 d . . . . .
C52 C 0.04081(14) 0.2724(3) 0.56221(9) 0.0160(7) Uani 1 1 d . . . . .
C53 C 0.01742(14) 0.3643(3) 0.54963(10) 0.0174(7) Uani 1 1 d . . . . .
C54 C 0.04937(15) 0.4499(3) 0.54158(10) 0.0198(8) Uani 1 1 d . . . . .
C55 C 0.10347(15) 0.4399(3) 0.54566(10) 0.0194(8) Uani 1 1 d . . . . .
C56 C 0.12490(14) 0.3450(3) 0.55783(10) 0.0171(8) Uani 1 1 d . . . . .
C57 C 0.18171(14) 0.1262(3) 0.58436(10) 0.0190(8) Uani 1 1 d . . . . .
C58 C 0.20424(14) 0.1233(3) 0.54935(10) 0.0190(8) Uani 1 1 d . . . . .
C59 C 0.25605(14) 0.0937(3) 0.54252(11) 0.0202(8) Uani 1 1 d . . . . .
C60 C 0.28876(14) 0.0647(3) 0.57180(12) 0.0214(8) Uani 1 1 d . . . . .
C61 C 0.26856(15) 0.0648(3) 0.60680(11) 0.0208(8) Uani 1 1 d . . . . .
C62 C 0.21658(14) 0.0948(3) 0.61247(11) 0.0205(8) Uani 1 1 d . . . . .
C63 C 0.09816(14) 0.1688(3) 0.63010(10) 0.0159(7) Uani 1 1 d . . . . .
C64 C 0.12307(14) 0.2473(3) 0.65138(10) 0.0187(8) Uani 1 1 d . . . . .
C65 C 0.10883(15) 0.2763(3) 0.68668(10) 0.0209(8) Uani 1 1 d . . . . .
C66 C 0.06650(16) 0.2275(3) 0.70250(10) 0.0247(9) Uani 1 1 d . . . . .
C67 C 0.03897(15) 0.1520(3) 0.68260(10) 0.0234(9) Uani 1 1 d . . . . .
C68 C 0.05486(14) 0.1250(3) 0.64768(10) 0.0184(8) Uani 1 1 d . . . . .
B1 B 0.11666(16) 0.1475(3) 0.58752(11) 0.0158(8) Uani 1 1 d . . . . .
F21 F 0.29046(8) 0.86282(18) 0.48013(6) 0.0262(5) Uani 1 1 d . . . . .
F22 F 0.18745(9) 0.83059(19) 0.48201(7) 0.0369(6) Uani 1 1 d . . . . .
F23 F 0.13271(8) 0.75451(18) 0.42121(8) 0.0400(7) Uani 1 1 d . . . . .
F24 F 0.18607(9) 0.7146(2) 0.35824(7) 0.0390(6) Uani 1 1 d . . . . .
F25 F 0.29104(8) 0.73901(18) 0.35619(6) 0.0274(5) Uani 1 1 d . . . . .
F26 F 0.31020(9) 0.95544(17) 0.35701(6) 0.0278(5) Uani 1 1 d . . . . .
F27 F 0.35752(10) 1.0303(2) 0.29809(7) 0.0389(6) Uani 1 1 d . . . . .
F28 F 0.45975(11) 0.9771(2) 0.28340(7) 0.0447(7) Uani 1 1 d . . . . .
F29 F 0.51680(9) 0.85819(19) 0.33349(8) 0.0406(7) Uani 1 1 d . . . . .
F30 F 0.47181(8) 0.78745(17) 0.39419(7) 0.0280(5) Uani 1 1 d . . . . .
F31 F 0.39833(8) 0.65234(16) 0.35345(6) 0.0233(5) Uani 1 1 d . . . . .
F32 F 0.41401(9) 0.44842(17) 0.36074(6) 0.0287(5) Uani 1 1 d . . . . .
F33 F 0.40258(10) 0.34984(17) 0.42757(7) 0.0365(6) Uani 1 1 d . . . . .
F34 F 0.37218(10) 0.46622(18) 0.48697(6) 0.0342(6) Uani 1 1 d . . . . .
F35 F 0.35337(9) 0.67219(17) 0.47999(6) 0.0249(5) Uani 1 1 d . . . . .
F36 F 0.45176(9) 0.74714(17) 0.47319(6) 0.0274(5) Uani 1 1 d . . . . .
F37 F 0.48372(9) 0.8674(2) 0.52851(6) 0.0364(6) Uani 1 1 d . . . . .
F38 F 0.44725(10) 1.0707(2) 0.53564(7) 0.0392(6) Uani 1 1 d . . . . .
F39 F 0.37669(9) 1.14889(18) 0.48387(7) 0.0364(6) Uani 1 1 d . . . . .
F40 F 0.33830(9) 1.02353(16) 0.43035(6) 0.0263(5) Uani 1 1 d . . . . .
C69 C 0.29720(14) 0.8056(3) 0.41727(11) 0.0183(8) Uani 1 1 d . . . . .
C70 C 0.26746(15) 0.8263(3) 0.44833(11) 0.0209(8) Uani 1 1 d . . . . .
C71 C 0.21301(15) 0.8100(3) 0.45062(12) 0.0233(9) Uani 1 1 d . . . . .
C72 C 0.18547(14) 0.7730(3) 0.42019(13) 0.0277(10) Uani 1 1 d . . . . .
C73 C 0.21262(16) 0.7529(3) 0.38856(13) 0.0288(10) Uani 1 1 d . . . . .
C74 C 0.26704(15) 0.7680(3) 0.38771(11) 0.0224(8) Uani 1 1 d . . . . .
C75 C 0.38754(14) 0.8621(3) 0.37821(10) 0.0184(8) Uani 1 1 d . . . . .
C76 C 0.36209(15) 0.9267(3) 0.35259(11) 0.0212(8) Uani 1 1 d . . . . .
C77 C 0.38563(17) 0.9673(3) 0.32164(11) 0.0263(9) Uani 1 1 d . . . . .
C78 C 0.43731(17) 0.9431(3) 0.31453(11) 0.0280(10) Uani 1 1 d . . . . .
C79 C 0.46555(15) 0.8823(3) 0.33934(12) 0.0252(9) Uani 1 1 d . . . . .
C80 C 0.44101(15) 0.8461(3) 0.37071(11) 0.0217(8) Uani 1 1 d . . . . .
C81 C 0.37711(13) 0.6777(3) 0.41715(10) 0.0172(8) Uani 1 1 d . . . . .
C82 C 0.39148(13) 0.6132(3) 0.38770(10) 0.0172(7) Uani 1 1 d . . . . .
C83 C 0.40044(14) 0.5043(3) 0.39101(11) 0.0202(8) Uani 1 1 d . . . . .
C84 C 0.39517(15) 0.4547(3) 0.42416(12) 0.0226(8) Uani 1 1 d . . . . .
C85 C 0.37963(16) 0.5138(3) 0.45403(11) 0.0239(9) Uani 1 1 d . . . . .
C86 C 0.37040(14) 0.6207(3) 0.44959(11) 0.0200(8) Uani 1 1 d . . . . .
C87 C 0.39067(14) 0.8763(3) 0.44956(10) 0.0176(8) Uani 1 1 d . . . . .
C88 C 0.42953(14) 0.8443(3) 0.47491(11) 0.0211(8) Uani 1 1 d . . . . .
C89 C 0.44755(15) 0.9075(3) 0.50414(11) 0.0255(9) Uani 1 1 d . . . . .
C90 C 0.42920(16) 1.0089(3) 0.50777(11) 0.0289(10) Uani 1 1 d . . . . .
C91 C 0.39360(15) 1.0475(3) 0.48187(12) 0.0252(9) Uani 1 1 d . . . . .
C92 C 0.37496(14) 0.9816(3) 0.45420(11) 0.0209(8) Uani 1 1 d . . . . .
B2 B 0.36340(16) 0.8065(3) 0.41535(12) 0.0193(9) Uani 1 1 d . . . . .
C93 C 0.02255(16) 0.4875(3) 0.67041(12) 0.0293(10) Uani 1 1 d . . . . .
C94 C -0.00005(17) 0.4659(3) 0.70417(12) 0.0309(10) Uani 1 1 d . . . . .
H94 H 0.0140 0.4984 0.7260 0.037 Uiso 1 1 calc R U . . .
C95 C -0.04276(19) 0.3976(4) 0.70641(13) 0.0424(12) Uani 1 1 d . . . . .
H95 H -0.0581 0.3846 0.7297 0.051 Uiso 1 1 calc R U . . .
C96 C -0.06327(18) 0.3486(4) 0.67580(13) 0.0376(11) Uani 1 1 d . . . . .
H96 H -0.0924 0.3012 0.6777 0.045 Uiso 1 1 calc R U . . .
C97 C -0.0410(2) 0.3688(4) 0.64176(13) 0.0436(12) Uani 1 1 d . . . . .
H97 H -0.0547 0.3348 0.6201 0.052 Uiso 1 1 calc R U . . .
C98 C 0.00103(18) 0.4380(3) 0.63936(12) 0.0316(10) Uani 1 1 d . . . . .
H98 H 0.0156 0.4521 0.6159 0.038 Uiso 1 1 calc R U . . .
C99 C 0.06900(18) 0.5598(4) 0.66736(14) 0.0432(12) Uani 1 1 d . . . . .
H99A H 0.0620 0.6258 0.6807 0.065 Uiso 1 1 calc R U . . .
H99B H 0.0749 0.5757 0.6413 0.065 Uiso 1 1 calc R U . . .
H99C H 0.1007 0.5255 0.6781 0.065 Uiso 1 1 calc R U . . .
C100 C 0.2868(3) 0.1648(4) 0.75872(15) 0.0524(15) Uani 1 1 d . . . . .
C101 C 0.3149(2) 0.2118(4) 0.78699(14) 0.0465(13) Uani 1 1 d . . . . .
H101 H 0.3510 0.1923 0.7915 0.056 Uiso 1 1 calc R U . . .
C102 C 0.2914(2) 0.2882(4) 0.80936(13) 0.0492(14) Uani 1 1 d . . . . .
H102 H 0.3114 0.3208 0.8289 0.059 Uiso 1 1 calc R U . . .
C103 C 0.2396(2) 0.3156(4) 0.80289(14) 0.0419(12) Uani 1 1 d . . . . .
H103 H 0.2229 0.3667 0.8180 0.050 Uiso 1 1 calc R U . . .
C104 C 0.2122(2) 0.2691(5) 0.77459(15) 0.0547(15) Uani 1 1 d . . . . .
H104 H 0.1760 0.2879 0.7700 0.066 Uiso 1 1 calc R U . . .
C105 C 0.2353(3) 0.1963(5) 0.75275(15) 0.0620(18) Uani 1 1 d . . . . .
H105 H 0.2154 0.1663 0.7328 0.074 Uiso 1 1 calc R U . . .
C106 C 0.3119(4) 0.0805(5) 0.7346(2) 0.114(3) Uani 1 1 d . . . . .
H10D H 0.3505 0.0912 0.7343 0.171 Uiso 1 1 calc R U . . .
H10E H 0.2973 0.0858 0.7094 0.171 Uiso 1 1 calc R U . . .
H10F H 0.3042 0.0100 0.7446 0.171 Uiso 1 1 calc R U . . .
C107 C 0.45866(17) 0.8900(4) 0.65328(16) 0.0419(12) Uani 1 1 d . . . . .
C108 C 0.4848(3) 0.9052(4) 0.61868(16) 0.0567(16) Uani 1 1 d . . . . .
H108 H 0.4686 0.9462 0.5995 0.068 Uiso 1 1 calc R U . . .
C109 C 0.5342(2) 0.8584(5) 0.61405(16) 0.0546(16) Uani 1 1 d . . . . .
H109 H 0.5520 0.8669 0.5914 0.066 Uiso 1 1 calc R U . . .
C110 C 0.5571(2) 0.8011(4) 0.6415(2) 0.0656(18) Uani 1 1 d . . . . .
H110 H 0.5912 0.7711 0.6380 0.079 Uiso 1 1 calc R U . . .
C111 C 0.5329(3) 0.7857(4) 0.6733(2) 0.0649(18) Uani 1 1 d . . . . .
H111 H 0.5495 0.7441 0.6922 0.078 Uiso 1 1 calc R U . . .
C112 C 0.4855(2) 0.8287(4) 0.67855(13) 0.0404(12) Uani 1 1 d . . . . .
H112 H 0.4691 0.8159 0.7015 0.048 Uiso 1 1 calc R U . . .
C113 C 0.4065(2) 0.9389(5) 0.6618(3) 0.156(5) Uani 1 1 d . . . . .
H11E H 0.4059 1.0124 0.6530 0.235 Uiso 1 1 calc R U . . .
H11F H 0.4014 0.9376 0.6885 0.235 Uiso 1 1 calc R U . . .
H11D H 0.3779 0.8989 0.6493 0.235 Uiso 1 1 calc R U . . .
C114 C 0.3077(2) 0.3661(4) 0.26090(16) 0.0342(8) Uiso 0.5 1 d G . P A 1
C115 C 0.32907(19) 0.4121(5) 0.29282(16) 0.0342(8) Uiso 0.5 1 d G . P A 1
H115 H 0.3632 0.3910 0.3019 0.041 Uiso 0.5 1 calc R U P A 1
C116 C 0.3005(3) 0.4889(5) 0.31152(14) 0.0342(8) Uiso 0.5 1 d G . P A 1
H116 H 0.3152 0.5203 0.3333 0.041 Uiso 0.5 1 calc R U P A 1
C117 C 0.2506(2) 0.5197(4) 0.29829(17) 0.0342(8) Uiso 0.5 1 d G . P A 1
H117 H 0.2311 0.5722 0.3111 0.041 Uiso 0.5 1 calc R U P A 1
C118 C 0.22919(19) 0.4737(5) 0.26637(17) 0.0342(8) Uiso 0.5 1 d G . P A 1
H118 H 0.1951 0.4948 0.2573 0.041 Uiso 0.5 1 calc R U P A 1
C119 C 0.2577(2) 0.3970(5) 0.24768(14) 0.0342(8) Uiso 0.5 1 d G . P A 1
H119 H 0.2431 0.3656 0.2259 0.041 Uiso 0.5 1 calc R U P A 1
C120 C 0.3381(4) 0.2789(8) 0.2408(3) 0.0342(8) Uiso 0.5 1 d . . P A 1
H12D H 0.3745 0.3030 0.2364 0.051 Uiso 0.5 1 calc R U P A 1
H12E H 0.3202 0.2633 0.2171 0.051 Uiso 0.5 1 calc R U P A 1
H12F H 0.3392 0.2147 0.2561 0.051 Uiso 0.5 1 calc R U P A 1
C121 C 0.2892(6) 0.4342(11) 0.2805(4) 0.0431(19) Uiso 0.25 1 d G . P B 2
C122 C 0.3337(6) 0.3708(13) 0.2868(3) 0.0431(19) Uiso 0.25 1 d G . P B 2
H122 H 0.3550 0.3803 0.3085 0.052 Uiso 0.25 1 calc R U P B 2
C123 C 0.3470(5) 0.2934(12) 0.2612(4) 0.0431(19) Uiso 0.25 1 d G . P B 2
H123 H 0.3773 0.2500 0.2655 0.052 Uiso 0.25 1 calc R U P B 2
C124 C 0.3158(6) 0.2794(11) 0.2294(4) 0.0431(19) Uiso 0.25 1 d G . P B 2
H124 H 0.3248 0.2265 0.2120 0.052 Uiso 0.25 1 calc R U P B 2
C125 C 0.2713(5) 0.3429(12) 0.2231(3) 0.0431(19) Uiso 0.25 1 d G . P B 2
H125 H 0.2500 0.3334 0.2014 0.052 Uiso 0.25 1 calc R U P B 2
C126 C 0.2580(5) 0.4203(11) 0.2487(4) 0.0431(19) Uiso 0.25 1 d G . P B 2
H126 H 0.2277 0.4637 0.2444 0.052 Uiso 0.25 1 calc R U P B 2
C127 C 0.2764(9) 0.5200(16) 0.3066(6) 0.0431(19) Uiso 0.25 1 d . . P B 2
H12G H 0.3092 0.5465 0.3184 0.065 Uiso 0.25 1 calc R U P B 2
H12H H 0.2529 0.4924 0.3256 0.065 Uiso 0.25 1 calc R U P B 2
H12I H 0.2585 0.5779 0.2932 0.065 Uiso 0.25 1 calc R U P B 2
C128 C 0.2660(5) 0.4551(11) 0.2713(4) 0.046(2) Uiso 0.25 1 d G . P C 3
C129 C 0.2597(5) 0.3997(12) 0.2383(4) 0.046(2) Uiso 0.25 1 d G . P C 3
H129 H 0.2310 0.4163 0.2218 0.055 Uiso 0.25 1 calc R U P C 3
C130 C 0.2954(6) 0.3201(12) 0.2294(3) 0.046(2) Uiso 0.25 1 d G . P C 3
H130 H 0.2911 0.2822 0.2068 0.055 Uiso 0.25 1 calc R U P C 3
C131 C 0.3375(6) 0.2959(12) 0.2535(4) 0.046(2) Uiso 0.25 1 d G . P C 3
H131 H 0.3619 0.2415 0.2474 0.055 Uiso 0.25 1 calc R U P C 3
C132 C 0.3438(6) 0.3513(13) 0.2865(4) 0.046(2) Uiso 0.25 1 d G . P C 3
H132 H 0.3725 0.3347 0.3030 0.055 Uiso 0.25 1 calc R U P C 3
C133 C 0.3081(6) 0.4309(12) 0.2954(3) 0.046(2) Uiso 0.25 1 d G . P C 3
H133 H 0.3124 0.4687 0.3180 0.055 Uiso 0.25 1 calc R U P C 3
C134 C 0.2275(8) 0.5314(16) 0.2834(6) 0.046(2) Uiso 0.25 1 d . . P C 3
H13A H 0.2287 0.5943 0.2675 0.069 Uiso 0.25 1 calc R U P C 3
H13B H 0.2357 0.5518 0.3090 0.069 Uiso 0.25 1 calc R U P C 3
H13C H 0.1919 0.5000 0.2818 0.069 Uiso 0.25 1 calc R U P C 3

loop_
_atom_site_aniso_label
_atom_site_aniso_U_11
_atom_site_aniso_U_22
_atom_site_aniso_U_33
_atom_site_aniso_U_23
_atom_site_aniso_U_13
_atom_site_aniso_U_12
Hf1 0.01395(7) 0.01275(7) 0.02160(8) -0.00391(7) 0.00233(6) -0.00237(6)
Ge1 0.01700(19) 0.01368(18) 0.0255(2) -0.00536(16) 0.00121(16) -0.00482(15)
Si1 0.0205(6) 0.0238(6) 0.0239(6) -0.0018(5) -0.0035(5) -0.0007(4)
Si2 0.0206(5) 0.0134(5) 0.0242(6) 0.0002(4) 0.0010(4) -0.0024(4)
C1 0.0178(19) 0.0140(17) 0.0228(19) 0.0004(15) 0.0025(15) -0.0032(14)
C2 0.0197(19) 0.0102(16) 0.0196(19) -0.0043(14) 0.0060(15) -0.0004(14)
C3 0.0147(17) 0.0095(16) 0.0224(19) -0.0060(15) 0.0028(15) -0.0019(13)
C4 0.0099(16) 0.0155(17) 0.025(2) -0.0030(15) 0.0032(14) -0.0014(14)
C5 0.023(2) 0.0203(19) 0.026(2) -0.0001(17) 0.0059(17) -0.0055(16)
C6 0.0146(18) 0.022(2) 0.032(2) -0.0002(17) 0.0046(16) -0.0022(15)
C7 0.027(2) 0.042(3) 0.031(2) -0.007(2) -0.0101(19) -0.002(2)
C8 0.028(2) 0.029(2) 0.038(3) 0.003(2) -0.0030(19) 0.0059(18)
C9 0.035(2) 0.032(2) 0.028(2) -0.0046(19) 0.0002(19) -0.0018(19)
C10 0.031(2) 0.018(2) 0.031(2) 0.0037(17) 0.0030(18) -0.0064(17)
C11 0.027(2) 0.022(2) 0.027(2) 0.0052(17) -0.0019(17) -0.0059(17)
C12 0.033(2) 0.023(2) 0.039(3) 0.0056(19) 0.006(2) 0.0090(18)
C13 0.024(2) 0.0168(19) 0.038(2) -0.0150(18) 0.0050(18) -0.0077(16)
C14 0.035(2) 0.0113(18) 0.038(2) -0.0052(18) -0.014(2) -0.0048(17)
C15 0.040(3) 0.021(2) 0.031(2) -0.0128(18) 0.009(2) -0.0093(18)
C16 0.026(2) 0.0095(18) 0.052(3) -0.0102(19) -0.005(2) 0.0061(16)
C17 0.042(3) 0.0161(19) 0.031(2) -0.0046(18) -0.004(2) -0.0124(18)
C18 0.021(2) 0.026(2) 0.051(3) -0.016(2) 0.019(2) -0.0083(17)
C19 0.025(2) 0.038(3) 0.028(2) -0.002(2) 0.0075(18) -0.0099(19)
C20 0.0153(19) 0.024(2) 0.041(3) 0.0001(19) 0.0110(18) -0.0059(16)
C21 0.0136(18) 0.024(2) 0.037(2) -0.0057(18) 0.0031(17) -0.0077(16)
C22 0.0118(19) 0.030(2) 0.049(3) 0.002(2) 0.0045(19) 0.0015(16)
Hf2 0.01323(7) 0.01153(7) 0.02382(8) 0.00108(6) 0.00266(6) 0.00001(6)
Ge2 0.0208(2) 0.01349(19) 0.0245(2) 0.00187(16) -0.00244(17) 0.00098(16)
Si3 0.0246(6) 0.0242(6) 0.0264(6) -0.0048(5) -0.0063(5) 0.0003(5)
Si4 0.0226(6) 0.0163(5) 0.0229(6) 0.0003(4) -0.0011(4) -0.0049(4)
C23 0.0189(19) 0.0168(18) 0.0218(19) 0.0032(16) -0.0002(15) 0.0014(15)
C24 0.0194(19) 0.0129(17) 0.0201(19) 0.0060(15) 0.0027(15) 0.0004(14)
C25 0.0177(18) 0.0127(17) 0.0225(19) 0.0058(15) 0.0014(15) -0.0023(14)
C26 0.0165(18) 0.0148(17) 0.0206(19) 0.0042(15) -0.0014(15) -0.0016(14)
C27 0.023(2) 0.027(2) 0.024(2) -0.0021(17) 0.0047(17) 0.0000(17)
C28 0.0170(19) 0.022(2) 0.033(2) 0.0017(18) 0.0001(17) 0.0017(16)
C29 0.039(3) 0.044(3) 0.047(3) -0.023(2) -0.021(2) 0.017(2)
C30 0.027(2) 0.028(2) 0.038(3) -0.016(2) -0.0038(19) -0.0003(18)
C31 0.056(3) 0.055(3) 0.029(3) 0.013(2) -0.017(2) -0.011(3)
C32 0.038(3) 0.027(2) 0.036(3) -0.012(2) 0.009(2) -0.0080(19)
C33 0.051(3) 0.028(2) 0.024(2) 0.0035(19) -0.012(2) -0.006(2)
C34 0.028(2) 0.017(2) 0.047(3) 0.0028(19) 0.001(2) -0.0037(17)
C35 0.027(2) 0.020(2) 0.046(3) 0.0120(19) 0.020(2) 0.0101(17)
C36 0.024(2) 0.0150(19) 0.042(3) 0.0109(18) -0.0038(19) 0.0013(16)
C37 0.028(2) 0.0128(18) 0.030(2) 0.0087(17) 0.0074(18) 0.0037(16)
C38 0.018(2) 0.0171(19) 0.045(3) 0.0076(19) -0.0021(18) 0.0001(16)
C39 0.039(3) 0.0154(19) 0.034(2) 0.0062(18) 0.005(2) 0.0101(18)
C40 0.016(2) 0.025(2) 0.057(3) 0.008(2) 0.017(2) 0.0031(17)
C41 0.021(2) 0.028(2) 0.034(2) 0.0013(19) 0.0091(18) 0.0072(17)
C42 0.0162(19) 0.0165(18) 0.037(2) -0.0017(17) 0.0073(17) 0.0036(15)
C43 0.0140(19) 0.0194(19) 0.041(3) 0.0016(18) 0.0004(17) 0.0038(15)
C44 0.016(2) 0.018(2) 0.060(3) -0.003(2) 0.003(2) -0.0010(16)
F1 0.0288(12) 0.0165(11) 0.0268(12) 0.0038(9) -0.0050(10) -0.0029(9)
F2 0.0363(14) 0.0158(11) 0.0447(15) 0.0046(11) 0.0040(12) -0.0003(10)
F3 0.0451(15) 0.0164(12) 0.0468(15) -0.0158(11) 0.0053(12) -0.0105(11)
F4 0.0284(12) 0.0273(12) 0.0232(12) -0.0110(10) 0.0015(10) -0.0083(10)
F5 0.0227(11) 0.0172(11) 0.0167(10) -0.0010(9) -0.0001(9) -0.0032(9)
F6 0.0165(10) 0.0154(10) 0.0245(11) -0.0008(9) 0.0027(9) -0.0070(8)
F7 0.0179(11) 0.0236(12) 0.0280(12) -0.0008(10) -0.0010(9) 0.0034(9)
F8 0.0351(14) 0.0165(11) 0.0346(13) 0.0046(10) -0.0057(11) 0.0011(10)
F9 0.0329(13) 0.0158(11) 0.0351(13) 0.0060(10) 0.0011(11) -0.0123(10)
F10 0.0169(11) 0.0188(11) 0.0334(13) 0.0008(10) 0.0029(9) -0.0062(9)
F11 0.0207(11) 0.0280(12) 0.0191(11) -0.0003(10) 0.0025(9) -0.0037(9)
F12 0.0270(12) 0.0290(13) 0.0326(13) -0.0035(11) 0.0133(10) 0.0011(10)
F13 0.0164(11) 0.0233(12) 0.0545(16) -0.0026(11) 0.0072(11) 0.0044(9)
F14 0.0246(12) 0.0237(12) 0.0444(15) 0.0052(11) -0.0089(11) 0.0006(10)
F15 0.0238(12) 0.0289(13) 0.0220(12) 0.0018(10) -0.0011(9) 0.0014(10)
F16 0.0229(12) 0.0200(11) 0.0282(12) -0.0043(10) 0.0011(10) -0.0105(9)
F17 0.0395(14) 0.0265(13) 0.0239(12) -0.0121(10) -0.0087(11) -0.0013(11)
F18 0.0573(17) 0.0407(15) 0.0158(12) -0.0014(11) 0.0069(11) 0.0047(13)
F19 0.0396(15) 0.0416(15) 0.0312(14) 0.0078(12) 0.0181(11) -0.0115(12)
F20 0.0231(12) 0.0216(12) 0.0290(12) 0.0009(10) 0.0053(10) -0.0106(9)
C45 0.0100(16) 0.0146(17) 0.0228(19) -0.0013(15) 0.0037(14) -0.0031(13)
C46 0.0102(17) 0.024(2) 0.0212(19) -0.0007(16) 0.0002(15) 0.0002(15)
C47 0.0194(19) 0.0096(17) 0.034(2) 0.0040(16) 0.0060(17) -0.0011(14)
C48 0.0169(19) 0.0166(18) 0.035(2) -0.0112(17) 0.0072(17) -0.0052(15)
C49 0.0177(19) 0.0195(19) 0.023(2) -0.0049(16) 0.0036(15) -0.0056(15)
C50 0.0161(18) 0.0151(17) 0.0191(18) -0.0001(15) 0.0028(15) -0.0011(14)
C51 0.0191(18) 0.0141(17) 0.0131(17) -0.0032(14) -0.0006(14) -0.0045(14)
C52 0.0203(19) 0.0132(17) 0.0144(17) -0.0047(14) 0.0032(14) -0.0062(14)
C53 0.0148(18) 0.0204(18) 0.0169(18) -0.0030(15) -0.0010(14) -0.0011(15)
C54 0.027(2) 0.0144(18) 0.0179(18) 0.0017(15) -0.0028(16) -0.0010(15)
C55 0.026(2) 0.0135(18) 0.0181(18) 0.0014(15) 0.0000(16) -0.0098(15)
C56 0.0189(19) 0.0150(18) 0.0176(18) -0.0030(15) 0.0023(15) -0.0050(14)
C57 0.0177(18) 0.0142(18) 0.025(2) -0.0019(15) 0.0001(16) -0.0048(14)
C58 0.0155(18) 0.0153(18) 0.026(2) -0.0007(16) 0.0009(16) -0.0042(14)
C59 0.0196(19) 0.0124(17) 0.029(2) -0.0064(16) 0.0108(16) -0.0043(15)
C60 0.0135(18) 0.0115(17) 0.039(2) -0.0039(16) 0.0023(17) -0.0003(14)
C61 0.0197(19) 0.0110(17) 0.031(2) 0.0006(16) -0.0072(17) -0.0025(14)
C62 0.0195(19) 0.0155(18) 0.027(2) -0.0039(16) 0.0037(16) -0.0030(15)
C63 0.0147(17) 0.0138(17) 0.0193(18) 0.0029(15) 0.0010(14) 0.0000(14)
C64 0.0174(18) 0.0176(18) 0.0212(19) -0.0005(15) 0.0004(15) -0.0019(15)
C65 0.027(2) 0.0140(18) 0.0210(19) -0.0036(16) -0.0075(16) 0.0027(16)
C66 0.037(2) 0.023(2) 0.0139(18) 0.0011(16) 0.0019(17) 0.0055(18)
C67 0.024(2) 0.026(2) 0.021(2) 0.0081(17) 0.0056(16) -0.0010(16)
C68 0.0198(19) 0.0152(18) 0.0201(19) 0.0004(15) 0.0014(15) -0.0020(15)
B1 0.0130(19) 0.018(2) 0.016(2) 0.0017(17) -0.0011(16) -0.0031(16)
F21 0.0240(12) 0.0280(12) 0.0268(12) 0.0018(10) 0.0075(10) 0.0020(10)
F22 0.0248(13) 0.0378(14) 0.0490(16) 0.0123(12) 0.0206(12) 0.0060(11)
F23 0.0144(11) 0.0215(12) 0.084(2) 0.0117(13) 0.0057(12) -0.0008(10)
F24 0.0246(13) 0.0347(14) 0.0568(17) -0.0045(13) -0.0157(12) -0.0064(11)
F25 0.0248(12) 0.0268(13) 0.0305(13) -0.0066(10) -0.0037(10) -0.0005(10)
F26 0.0234(12) 0.0257(12) 0.0344(13) 0.0054(11) -0.0004(10) 0.0048(10)
F27 0.0524(17) 0.0378(15) 0.0262(13) 0.0132(12) -0.0062(12) -0.0041(13)
F28 0.0667(19) 0.0416(16) 0.0269(14) -0.0030(12) 0.0253(13) -0.0184(14)
F29 0.0283(13) 0.0321(14) 0.0626(18) -0.0083(13) 0.0289(13) -0.0038(11)
F30 0.0182(11) 0.0225(12) 0.0436(14) 0.0064(11) 0.0040(10) 0.0024(9)
F31 0.0277(12) 0.0191(11) 0.0232(12) -0.0015(9) 0.0052(10) -0.0002(9)
F32 0.0297(13) 0.0214(12) 0.0352(14) -0.0093(10) 0.0017(11) 0.0016(10)
F33 0.0490(16) 0.0144(12) 0.0459(16) 0.0004(11) -0.0010(13) 0.0061(11)
F34 0.0520(16) 0.0205(12) 0.0300(13) 0.0085(11) 0.0025(12) -0.0004(11)
F35 0.0308(13) 0.0195(11) 0.0247(12) 0.0005(10) 0.0066(10) 0.0004(9)
F36 0.0236(12) 0.0246(12) 0.0337(13) 0.0023(11) -0.0058(10) 0.0021(10)
F37 0.0302(13) 0.0505(16) 0.0280(13) 0.0027(12) -0.0071(11) -0.0084(12)
F38 0.0355(14) 0.0465(16) 0.0358(14) -0.0209(12) 0.0059(12) -0.0162(12)
F39 0.0328(14) 0.0197(12) 0.0574(17) -0.0137(12) 0.0165(12) -0.0051(10)
F40 0.0262(12) 0.0164(11) 0.0363(13) 0.0008(10) 0.0017(10) 0.0028(9)
C69 0.0137(17) 0.0112(17) 0.030(2) 0.0044(15) 0.0016(15) 0.0015(14)
C70 0.0177(19) 0.0134(17) 0.032(2) 0.0059(16) 0.0009(16) 0.0009(15)
C71 0.0180(19) 0.0156(18) 0.037(2) 0.0092(17) 0.0096(17) 0.0059(15)
C72 0.0105(18) 0.0157(19) 0.057(3) 0.0122(19) 0.0020(19) 0.0005(15)
C73 0.022(2) 0.0171(19) 0.047(3) 0.0026(19) -0.010(2) 0.0002(16)
C74 0.022(2) 0.0143(18) 0.031(2) 0.0037(17) 0.0030(17) -0.0006(15)
C75 0.0177(18) 0.0139(17) 0.024(2) -0.0009(15) 0.0026(15) -0.0043(14)
C76 0.021(2) 0.0175(19) 0.025(2) -0.0045(16) 0.0023(16) -0.0029(15)
C77 0.038(2) 0.024(2) 0.0168(19) 0.0006(17) -0.0040(18) -0.0075(18)
C78 0.041(3) 0.024(2) 0.019(2) -0.0036(17) 0.0108(18) -0.0154(19)
C79 0.022(2) 0.0181(19) 0.036(2) -0.0085(18) 0.0137(18) -0.0039(16)
C80 0.024(2) 0.0122(17) 0.029(2) -0.0036(16) 0.0032(17) -0.0034(15)
C81 0.0098(17) 0.0149(17) 0.027(2) -0.0026(15) 0.0016(15) -0.0017(14)
C82 0.0113(17) 0.0186(18) 0.0218(19) 0.0042(15) 0.0001(14) -0.0026(14)
C83 0.0156(18) 0.0169(18) 0.028(2) -0.0083(16) 0.0008(16) 0.0011(15)
C84 0.022(2) 0.0107(17) 0.035(2) 0.0041(17) -0.0025(17) 0.0013(15)
C85 0.026(2) 0.0186(19) 0.027(2) 0.0048(17) -0.0026(17) 0.0012(16)
C86 0.0167(18) 0.0182(19) 0.025(2) -0.0020(16) 0.0039(16) -0.0030(15)
C87 0.0137(17) 0.0180(18) 0.0213(19) 0.0021(15) 0.0039(15) -0.0014(14)
C88 0.0170(19) 0.0201(19) 0.026(2) -0.0006(17) 0.0042(16) -0.0024(15)
C89 0.0153(19) 0.037(2) 0.024(2) -0.0015(19) 0.0031(16) -0.0085(17)
C90 0.023(2) 0.035(2) 0.029(2) -0.0119(19) 0.0079(18) -0.0139(18)
C91 0.021(2) 0.0196(19) 0.036(2) -0.0071(18) 0.0127(18) -0.0076(16)
C92 0.0152(18) 0.0217(19) 0.026(2) 0.0019(17) 0.0053(16) 0.0001(15)
B2 0.015(2) 0.019(2) 0.023(2) 0.0006(18) -0.0011(17) -0.0005(17)
C93 0.027(2) 0.027(2) 0.034(2) -0.0045(19) 0.0014(19) 0.0097(18)
C94 0.031(2) 0.038(3) 0.024(2) -0.0055(19) -0.0038(18) 0.0043(19)
C95 0.042(3) 0.054(3) 0.032(3) 0.002(2) 0.009(2) -0.004(2)
C96 0.033(3) 0.037(3) 0.042(3) -0.002(2) -0.007(2) -0.002(2)
C97 0.059(3) 0.037(3) 0.035(3) -0.014(2) -0.011(2) 0.010(2)
C98 0.045(3) 0.029(2) 0.021(2) -0.0025(18) 0.0026(19) 0.008(2)
C99 0.039(3) 0.039(3) 0.052(3) 0.011(2) 0.003(2) 0.000(2)
C100 0.089(5) 0.026(3) 0.043(3) 0.007(2) 0.025(3) -0.012(3)
C101 0.047(3) 0.052(3) 0.041(3) 0.019(3) 0.006(2) 0.009(3)
C102 0.058(4) 0.063(4) 0.026(3) 0.001(2) -0.004(2) -0.018(3)
C103 0.051(3) 0.035(3) 0.040(3) 0.006(2) 0.010(2) 0.004(2)
C104 0.042(3) 0.080(4) 0.041(3) 0.025(3) -0.006(3) -0.002(3)
C105 0.080(5) 0.076(4) 0.030(3) 0.001(3) 0.003(3) -0.042(4)
C106 0.221(10) 0.034(3) 0.091(5) -0.015(4) 0.097(6) -0.020(5)
C107 0.025(2) 0.026(2) 0.074(4) -0.012(3) 0.001(2) -0.0035(19)
C108 0.082(4) 0.035(3) 0.052(3) 0.003(3) -0.034(3) -0.022(3)
C109 0.067(4) 0.049(3) 0.048(3) -0.021(3) 0.025(3) -0.030(3)
C110 0.054(4) 0.035(3) 0.109(6) -0.028(4) 0.004(4) -0.006(3)
C111 0.071(4) 0.033(3) 0.089(5) 0.006(3) -0.028(4) -0.003(3)
C112 0.053(3) 0.032(3) 0.036(3) 0.005(2) 0.000(2) -0.014(2)
C113 0.029(3) 0.050(4) 0.391(16) -0.081(7) 0.028(6) -0.010(3)

loop_
_atom_type_symbol
_atom_type_description
_atom_type_scat_dispersion_real
_atom_type_scat_dispersion_imag
_atom_type_scat_source
C C 0.0033 0.0016 'International Tables Vol C Tables 4.2.6.8 and 6.1.1.4'
H H 0.0000 0.0000 'International Tables Vol C Tables 4.2.6.8 and 6.1.1.4'
B B 0.0013 0.0007 'International Tables Vol C Tables 4.2.6.8 and 6.1.1.4'
F F 0.0171 0.0103 'International Tables Vol C Tables 4.2.6.8 and 6.1.1.4'
Si Si 0.0817 0.0704 'International Tables Vol C Tables 4.2.6.8 and 6.1.1.4'
Ge Ge 0.1547 1.8001 'International Tables Vol C Tables 4.2.6.8 and 6.1.1.4'
Hf Hf -0.5830 6.1852 'International Tables Vol C Tables 4.2.6.8 and 6.1.1.4'

loop_
_geom_angle_atom_site_label_1
_geom_angle_atom_site_label_2
_geom_angle_atom_site_label_3
_geom_angle
C4 Hf1 C1 72.93(13)
C4 Hf1 C18 127.72(13)
C1 Hf1 C18 125.70(14)
C4 Hf1 C22 128.52(13)
C1 Hf1 C22 92.96(14)
C18 Hf1 C22 33.06(14)
C4 Hf1 C17 123.00(13)
C1 Hf1 C17 89.77(13)
C18 Hf1 C17 106.76(14)
C22 Hf1 C17 105.64(14)
C4 Hf1 C14 93.62(13)
C1 Hf1 C14 126.27(14)
C18 Hf1 C14 103.99(14)
C22 Hf1 C14 131.11(14)
C17 Hf1 C14 54.09(14)
C4 Hf1 C19 94.99(14)
C1 Hf1 C19 127.70(13)
C18 Hf1 C19 33.14(14)
C22 Hf1 C19 54.92(15)
C17 Hf1 C19 134.63(14)
C14 Hf1 C19 104.68(14)
C4 Hf1 C13 93.96(12)
C1 Hf1 C13 95.41(13)
C18 Hf1 C13 126.17(13)
C22 Hf1 C13 137.20(14)
C17 Hf1 C13 32.77(13)
C14 Hf1 C13 32.40(13)
C19 Hf1 C13 136.68(14)
C4 Hf1 C16 145.79(13)
C1 Hf1 C16 116.20(14)
C18 Hf1 C16 75.85(14)
C22 Hf1 C16 85.17(14)
C17 Hf1 C16 32.48(14)
C14 Hf1 C16 53.59(13)
C19 Hf1 C16 102.17(14)
C13 Hf1 C16 53.64(13)
C4 Hf1 C15 122.08(14)
C1 Hf1 C15 143.53(13)
C18 Hf1 C15 74.24(14)
C22 Hf1 C15 98.84(14)
C17 Hf1 C15 53.84(14)
C14 Hf1 C15 32.29(13)
C19 Hf1 C15 86.39(14)
C13 Hf1 C15 53.53(13)
C16 Hf1 C15 32.27(14)
C4 Hf1 C21 97.05(12)
C1 Hf1 C21 77.95(13)
C18 Hf1 C21 52.55(13)
C22 Hf1 C21 31.77(12)
C17 Hf1 C21 132.56(13)
C14 Hf1 C21 155.62(14)
C19 Hf1 C21 52.66(13)
C13 Hf1 C21 164.79(13)
C16 Hf1 C21 116.91(13)
C15 Hf1 C21 126.56(13)
C4 Hf1 C20 79.29(12)
C1 Hf1 C20 96.65(13)
C18 Hf1 C20 52.57(13)
C22 Hf1 C20 52.83(13)
C17 Hf1 C20 157.67(14)
C14 Hf1 C20 132.53(14)
C19 Hf1 C20 31.59(13)
C13 Hf1 C20 163.77(14)
C16 Hf1 C20 128.42(13)
C15 Hf1 C20 117.96(13)
C21 Hf1 C20 30.90(12)
C4 Ge1 C1 85.69(14)
C4 Ge1 Hf1 52.86(10)
C1 Ge1 Hf1 52.89(10)
C8 Si1 C7 107.9(2)
C8 Si1 C9 109.7(2)
C7 Si1 C9 106.3(2)
C8 Si1 C1 110.45(18)
C7 Si1 C1 111.72(18)
C9 Si1 C1 110.58(18)
C10 Si2 C11 110.76(18)
C10 Si2 C12 105.87(19)
C11 Si2 C12 109.4(2)
C10 Si2 C4 109.28(17)
C11 Si2 C4 109.78(17)
C12 Si2 C4 111.72(18)
C2 C1 Si1 124.3(3)
C2 C1 Ge1 96.8(2)
Si1 C1 Ge1 122.60(18)
C2 C1 Hf1 88.4(2)
Si1 C1 Hf1 130.27(18)
Ge1 C1 Hf1 82.92(13)
C1 C2 C3 117.2(3)
C1 C2 C5 123.2(3)
C3 C2 C5 119.6(3)
C1 C2 Hf1 59.75(19)
C3 C2 Hf1 74.64(19)
C5 C2 Hf1 138.8(2)
C4 C3 C2 117.9(3)
C4 C3 C6 122.1(3)
C2 C3 C6 119.9(3)
C4 C3 Hf1 59.51(18)
C2 C3 Hf1 74.24(19)
C6 C3 Hf1 140.3(2)
C3 C4 Si2 124.4(3)
C3 C4 Ge1 96.0(2)
Si2 C4 Ge1 122.70(18)
C3 C4 Hf1 88.6(2)
Si2 C4 Hf1 130.41(18)
Ge1 C4 Hf1 82.99(12)
C2 C5 H5A 109.5
C2 C5 H5B 109.5
H5A C5 H5B 109.5
C2 C5 H5C 109.5
H5A C5 H5C 109.5
H5B C5 H5C 109.5
C3 C6 H6A 109.5
C3 C6 H6B 109.5
H6A C6 H6B 109.5
C3 C6 H6C 109.5
H6A C6 H6C 109.5
H6B C6 H6C 109.5
Si1 C7 H7A 109.5
Si1 C7 H7B 109.5
H7A C7 H7B 109.5
Si1 C7 H7C 109.5
H7A C7 H7C 109.5
H7B C7 H7C 109.5
Si1 C8 H8A 109.5
Si1 C8 H8B 109.5
H8A C8 H8B 109.5
Si1 C8 H8C 109.5
H8A C8 H8C 109.5
H8B C8 H8C 109.5
Si1 C9 H9A 109.5
Si1 C9 H9B 109.5
H9A C9 H9B 109.5
Si1 C9 H9C 109.5
H9A C9 H9C 109.5
H9B C9 H9C 109.5
Si2 C10 H10A 109.5
Si2 C10 H10B 109.5
H10A C10 H10B 109.5
Si2 C10 H10C 109.5
H10A C10 H10C 109.5
H10B C10 H10C 109.5
Si2 C11 H11A 109.5
Si2 C11 H11B 109.5
H11A C11 H11B 109.5
Si2 C11 H11C 109.5
H11A C11 H11C 109.5
H11B C11 H11C 109.5
Si2 C12 H12A 109.5
Si2 C12 H12B 109.5
H12A C12 H12B 109.5
Si2 C12 H12C 109.5
H12A C12 H12C 109.5
H12B C12 H12C 109.5
C14 C13 C17 107.8(4)
C14 C13 Hf1 73.4(2)
C17 C13 Hf1 72.8(2)
C14 C13 H13 126.1
C17 C13 H13 126.1
Hf1 C13 H13 119.6
C15 C14 C13 108.3(4)
C15 C14 Hf1 74.7(2)
C13 C14 Hf1 74.2(2)
C15 C14 H14 125.8
C13 C14 H14 125.8
Hf1 C14 H14 117.3
C14 C15 C16 107.8(4)
C14 C15 Hf1 73.0(2)
C16 C15 Hf1 73.4(2)
C14 C15 H15 126.1
C16 C15 H15 126.1
Hf1 C15 H15 119.4
C15 C16 C17 108.5(4)
C15 C16 Hf1 74.3(2)
C17 C16 Hf1 72.9(2)
C15 C16 H16 125.8
C17 C16 H16 125.8
Hf1 C16 H16 118.8
C16 C17 C13 107.6(4)
C16 C17 Hf1 74.6(2)
C13 C17 Hf1 74.5(2)
C16 C17 H17 126.2
C13 C17 H17 126.2
Hf1 C17 H17 116.8
C22 C18 C19 108.6(4)
C22 C18 Hf1 73.7(2)
C19 C18 Hf1 74.5(2)
C22 C18 H18 125.7
C19 C18 H18 125.7
Hf1 C18 H18 117.9
C20 C19 C18 106.7(4)
C20 C19 Hf1 79.1(2)
C18 C19 Hf1 72.3(2)
C20 C19 H19 126.7
C18 C19 H19 126.7
Hf1 C19 H19 114.4
C21 C20 C19 108.7(4)
C21 C20 Hf1 74.2(2)
C19 C20 Hf1 69.4(2)
C21 C20 H20 125.6
C19 C20 H20 125.6
Hf1 C20 H20 122.4
C20 C21 C22 108.8(4)
C20 C21 Hf1 74.9(2)
C22 C21 Hf1 68.7(2)
C20 C21 H21 125.6
C22 C21 H21 125.6
Hf1 C21 H21 122.4
C21 C22 C18 106.8(4)
C21 C22 Hf1 79.5(2)
C18 C22 Hf1 73.2(2)
C21 C22 H22 126.6
C18 C22 H22 126.6
Hf1 C22 H22 113.3
C26 Hf2 C23 72.84(13)
C26 Hf2 C40 126.69(14)
C23 Hf2 C40 127.09(14)
C26 Hf2 C44 127.98(13)
C23 Hf2 C44 94.32(14)
C40 Hf2 C44 33.10(15)
C26 Hf2 C39 126.97(13)
C23 Hf2 C39 92.48(13)
C40 Hf2 C39 103.13(14)
C44 Hf2 C39 103.19(14)
C26 Hf2 C38 144.80(13)
C23 Hf2 C38 121.63(14)
C40 Hf2 C38 73.05(13)
C44 Hf2 C38 85.18(13)
C39 Hf2 C38 33.01(13)
C26 Hf2 C36 90.68(13)
C23 Hf2 C36 122.43(13)
C40 Hf2 C36 107.25(14)
C44 Hf2 C36 134.62(14)
C39 Hf2 C36 54.42(14)
C38 Hf2 C36 54.17(13)
C26 Hf2 C37 116.95(13)
C23 Hf2 C37 145.35(13)
C40 Hf2 C37 75.88(14)
C44 Hf2 C37 102.14(14)
C39 Hf2 C37 54.30(13)
C38 Hf2 C37 32.52(13)
C36 Hf2 C37 32.60(12)
C26 Hf2 C41 93.81(13)
C23 Hf2 C41 128.28(13)
C40 Hf2 C41 33.22(13)
C44 Hf2 C41 54.81(15)
C39 Hf2 C41 131.15(14)
C38 Hf2 C41 98.21(14)
C36 Hf2 C41 107.03(14)
C37 Hf2 C41 85.61(13)
C26 Hf2 C35 96.31(13)
C23 Hf2 C35 93.43(13)
C40 Hf2 C35 125.67(13)
C44 Hf2 C35 135.31(14)
C39 Hf2 C35 32.49(14)
C38 Hf2 C35 53.89(13)
C36 Hf2 C35 32.65(14)
C37 Hf2 C35 53.76(13)
C41 Hf2 C35 138.17(14)
C26 Hf2 C43 96.31(12)
C23 Hf2 C43 78.49(13)
C40 Hf2 C43 53.20(14)
C44 Hf2 C43 32.14(12)
C39 Hf2 C43 131.14(13)
C38 Hf2 C43 117.30(12)
C36 Hf2 C43 159.08(14)
C37 Hf2 C43 129.08(13)
C41 Hf2 C43 52.97(13)
C35 Hf2 C43 162.27(14)
C26 Hf2 C42 78.20(12)
C23 Hf2 C42 96.92(12)
C40 Hf2 C42 53.00(13)
C44 Hf2 C42 52.94(13)
C39 Hf2 C42 154.81(13)
C38 Hf2 C42 125.85(13)
C36 Hf2 C42 133.96(14)
C37 Hf2 C42 117.36(13)
C41 Hf2 C42 31.79(12)
C35 Hf2 C42 166.22(14)
C43 Hf2 C42 30.99(12)
C23 Ge2 C26 85.64(14)
C23 Ge2 Hf2 53.18(10)
C26 Ge2 Hf2 52.38(10)
C30 Si3 C31 110.1(2)
C30 Si3 C29 108.0(2)
C31 Si3 C29 106.0(2)
C30 Si3 C23 110.51(18)
C31 Si3 C23 111.19(19)
C29 Si3 C23 110.80(19)
C34 Si4 C32 106.37(19)
C34 Si4 C33 110.8(2)
C32 Si4 C33 107.9(2)
C34 Si4 C26 106.70(18)
C32 Si4 C26 111.73(18)
C33 Si4 C26 113.13(18)
C24 C23 Si3 123.9(3)
C24 C23 Ge2 96.5(2)
Si3 C23 Ge2 123.34(19)
C24 C23 Hf2 87.9(2)
Si3 C23 Hf2 130.56(19)
Ge2 C23 Hf2 82.91(13)
C23 C24 C25 118.1(3)
C23 C24 C27 122.4(3)
C25 C24 C27 119.6(3)
C23 C24 Hf2 60.14(19)
C25 C24 Hf2 74.0(2)
C27 C24 Hf2 139.8(2)
C26 C25 C24 116.8(3)
C26 C25 C28 123.5(3)
C24 C25 C28 119.7(3)
C26 C25 Hf2 59.39(18)
C24 C25 Hf2 74.79(19)
C28 C25 Hf2 138.3(2)
C25 C26 Si4 123.4(3)
C25 C26 Ge2 97.1(2)
Si4 C26 Ge2 120.32(18)
C25 C26 Hf2 88.5(2)
Si4 C26 Hf2 133.09(19)
Ge2 C26 Hf2 83.38(12)
C24 C27 H27A 109.5
C24 C27 H27B 109.5
H27A C27 H27B 109.5
C24 C27 H27C 109.5
H27A C27 H27C 109.5
H27B C27 H27C 109.5
C25 C28 H28A 109.5
C25 C28 H28B 109.5
H28A C28 H28B 109.5
C25 C28 H28C 109.5
H28A C28 H28C 109.5
H28B C28 H28C 109.5
Si3 C29 H29A 109.5
Si3 C29 H29B 109.5
H29A C29 H29B 109.5
Si3 C29 H29C 109.5
H29A C29 H29C 109.5
H29B C29 H29C 109.5
Si3 C30 H30A 109.5
Si3 C30 H30B 109.5
H30A C30 H30B 109.5
Si3 C30 H30C 109.5
H30A C30 H30C 109.5
H30B C30 H30C 109.5
Si3 C31 H31A 109.5
Si3 C31 H31B 109.5
H31A C31 H31B 109.5
Si3 C31 H31C 109.5
H31A C31 H31C 109.5
H31B C31 H31C 109.5
Si4 C32 H32A 109.5
Si4 C32 H32B 109.5
H32A C32 H32B 109.5
Si4 C32 H32C 109.5
H32A C32 H32C 109.5
H32B C32 H32C 109.5
Si4 C33 H33A 109.5
Si4 C33 H33B 109.5
H33A C33 H33B 109.5
Si4 C33 H33C 109.5
H33A C33 H33C 109.5
H33B C33 H33C 109.5
Si4 C34 H34A 109.5
Si4 C34 H34B 109.5
H34A C34 H34B 109.5
Si4 C34 H34C 109.5
H34A C34 H34C 109.5
H34B C34 H34C 109.5
C39 C35 C36 109.0(4)
C39 C35 Hf2 73.4(2)
C36 C35 Hf2 73.4(2)
C39 C35 H35 125.5
C36 C35 H35 125.5
Hf2 C35 H35 119.5
C37 C36 C35 107.3(4)
C37 C36 Hf2 73.8(2)
C35 C36 Hf2 73.9(2)
C37 C36 H36 126.3
C35 C36 H36 126.3
Hf2 C36 H36 118.0
C38 C37 C36 108.5(4)
C38 C37 Hf2 73.6(2)
C36 C37 Hf2 73.6(2)
C38 C37 H37 125.8
C36 C37 H37 125.8
Hf2 C37 H37 118.9
C37 C38 C39 108.1(4)
C37 C38 Hf2 73.9(2)
C39 C38 Hf2 73.5(2)
C37 C38 H38 126.0
C39 C38 H38 126.0
Hf2 C38 H38 118.5
C35 C39 C38 107.1(4)
C35 C39 Hf2 74.1(2)
C38 C39 Hf2 73.5(2)
C35 C39 H39 126.4
C38 C39 H39 126.4
Hf2 C39 H39 118.0
C44 C40 C41 108.0(4)
C44 C40 Hf2 73.5(2)
C41 C40 Hf2 74.5(2)
C44 C40 H40 126.0
C41 C40 H40 126.0
Hf2 C40 H40 118.0
C42 C41 C40 107.3(4)
C42 C41 Hf2 79.2(2)
C40 C41 Hf2 72.3(2)
C42 C41 H41 126.4
C40 C41 H41 126.4
Hf2 C41 H41 114.5
C43 C42 C41 108.6(4)
C43 C42 Hf2 74.0(2)
C41 C42 Hf2 69.0(2)
C43 C42 H42 125.7
C41 C42 H42 125.7
Hf2 C42 H42 122.9
C42 C43 C44 107.9(4)
C42 C43 Hf2 75.0(2)
C44 C43 Hf2 68.2(2)
C42 C43 H43 126.0
C44 C43 H43 126.0
Hf2 C43 H43 122.4
C40 C44 C43 107.9(4)
C40 C44 Hf2 73.4(2)
C43 C44 Hf2 79.6(2)
C40 C44 H44 126.1
C43 C44 H44 126.1
Hf2 C44 H44 113.3
C46 C45 C50 113.0(3)
C46 C45 B1 120.7(3)
C50 C45 B1 125.4(3)
F1 C46 C45 119.3(3)
F1 C46 C47 115.3(3)
C45 C46 C47 125.4(3)
F2 C47 C48 120.2(3)
F2 C47 C46 121.1(3)
C48 C47 C46 118.7(3)
F3 C48 C47 120.9(4)
F3 C48 C49 120.0(4)
C47 C48 C49 119.1(3)
F4 C49 C48 120.1(3)
F4 C49 C50 120.5(3)
C48 C49 C50 119.5(3)
F5 C50 C49 114.1(3)
F5 C50 C45 121.5(3)
C49 C50 C45 124.4(3)
C56 C51 C52 112.7(3)
C56 C51 B1 127.3(3)
C52 C51 B1 119.0(3)
F6 C52 C53 116.0(3)
F6 C52 C51 118.7(3)
C53 C52 C51 125.2(3)
F7 C53 C52 121.5(3)
F7 C53 C54 119.5(3)
C52 C53 C54 118.9(3)
F8 C54 C55 121.0(3)
F8 C54 C53 119.9(3)
C55 C54 C53 119.1(3)
F9 C55 C54 119.8(3)
F9 C55 C56 120.6(3)
C54 C55 C56 119.6(3)
F10 C56 C55 115.0(3)
F10 C56 C51 120.5(3)
C55 C56 C51 124.5(3)
C62 C57 C58 113.2(3)
C62 C57 B1 127.1(3)
C58 C57 B1 119.0(3)
F11 C58 C59 116.0(3)
F11 C58 C57 119.2(3)
C59 C58 C57 124.8(4)
F12 C59 C60 120.4(3)
F12 C59 C58 120.6(3)
C60 C59 C58 118.9(4)
F13 C60 C61 120.4(4)
F13 C60 C59 120.8(4)
C61 C60 C59 118.8(3)
F14 C61 C60 119.7(3)
F14 C61 C62 119.8(4)
C60 C61 C62 120.5(4)
F15 C62 C61 114.8(3)
F15 C62 C57 121.5(3)
C61 C62 C57 123.7(4)
C68 C63 C64 112.2(3)
C68 C63 B1 127.3(3)
C64 C63 B1 120.1(3)
F16 C64 C65 115.9(3)
F16 C64 C63 119.0(3)
C65 C64 C63 125.1(3)
F17 C65 C66 120.3(3)
F17 C65 C64 120.4(3)
C66 C65 C64 119.2(3)
F18 C66 C65 120.4(4)
F18 C66 C67 120.8(4)
C65 C66 C67 118.8(3)
F19 C67 C66 119.5(3)
F19 C67 C68 120.5(4)
C66 C67 C68 120.0(4)
F20 C68 C67 114.9(3)
F20 C68 C63 120.4(3)
C67 C68 C63 124.7(3)
C63 B1 C51 101.4(3)
C63 B1 C45 114.8(3)
C51 B1 C45 114.5(3)
C63 B1 C57 113.0(3)
C51 B1 C57 114.4(3)
C45 B1 C57 99.4(3)
C74 C69 C70 113.2(3)
C74 C69 B2 120.1(3)
C70 C69 B2 126.1(3)
F21 C70 C69 121.5(3)
F21 C70 C71 113.7(3)
C69 C70 C71 124.8(4)
F22 C71 C72 120.1(3)
F22 C71 C70 120.9(4)
C72 C71 C70 119.0(4)
F23 C72 C73 120.0(4)
F23 C72 C71 121.2(4)
C73 C72 C71 118.8(3)
F24 C73 C72 119.6(4)
F24 C73 C74 120.0(4)
C72 C73 C74 120.4(4)
F25 C74 C69 119.8(3)
F25 C74 C73 116.3(4)
C69 C74 C73 123.8(4)
C76 C75 C80 113.0(3)
C76 C75 B2 128.8(3)
C80 C75 B2 118.2(3)
F26 C76 C77 115.2(3)
F26 C76 C75 120.5(3)
C77 C76 C75 124.3(4)
F27 C77 C78 119.9(4)
F27 C77 C76 120.1(4)
C78 C77 C76 119.9(4)
F28 C78 C77 120.5(4)
F28 C78 C79 120.5(4)
C77 C78 C79 119.0(4)
F29 C79 C78 120.6(4)
F29 C79 C80 120.1(4)
C78 C79 C80 119.3(4)
F30 C80 C79 115.8(3)
F30 C80 C75 119.9(3)
C79 C80 C75 124.3(4)
C86 C81 C82 112.5(3)
C86 C81 B2 120.6(3)
C82 C81 B2 126.7(3)
F31 C82 C81 122.0(3)
F31 C82 C83 114.5(3)
C81 C82 C83 123.5(3)
F32 C83 C84 120.4(3)
F32 C83 C82 119.1(3)
C84 C83 C82 120.6(3)
F33 C84 C83 121.2(4)
F33 C84 C85 120.2(4)
C83 C84 C85 118.5(3)
F34 C85 C86 120.8(4)
F34 C85 C84 119.9(3)
C86 C85 C84 119.3(4)
F35 C86 C85 115.5(3)
F35 C86 C81 119.0(3)
C85 C86 C81 125.6(4)
C88 C87 C92 113.2(3)
C88 C87 B2 128.0(3)
C92 C87 B2 118.8(3)
F36 C88 C87 121.4(3)
F36 C88 C89 115.3(3)
C87 C88 C89 123.3(4)
F37 C89 C90 120.8(4)
F37 C89 C88 119.0(4)
C90 C89 C88 120.2(4)
F38 C90 C89 120.3(4)
F38 C90 C91 120.8(4)
C89 C90 C91 118.9(4)
F39 C91 C90 120.1(4)
F39 C91 C92 120.6(4)
C90 C91 C92 119.3(4)
F40 C92 C91 116.3(3)
F40 C92 C87 119.0(3)
C91 C92 C87 124.7(4)
C75 B2 C87 103.3(3)
C75 B2 C81 111.6(3)
C87 B2 C81 114.1(3)
C75 B2 C69 115.1(3)
C87 B2 C69 111.7(3)
C81 B2 C69 101.4(3)
C98 C93 C94 117.8(4)
C98 C93 C99 120.6(4)
C94 C93 C99 121.6(4)
C95 C94 C93 120.6(4)
C95 C94 H94 119.7
C93 C94 H94 119.7
C96 C95 C94 121.2(4)
C96 C95 H95 119.4
C94 C95 H95 119.4
C95 C96 C97 119.0(5)
C95 C96 H96 120.5
C97 C96 H96 120.5
C98 C97 C96 119.9(4)
C98 C97 H97 120.0
C96 C97 H97 120.0
C97 C98 C93 121.5(4)
C97 C98 H98 119.3
C93 C98 H98 119.3
C93 C99 H99A 109.5
C93 C99 H99B 109.5
H99A C99 H99B 109.5
C93 C99 H99C 109.5
H99A C99 H99C 109.5
H99B C99 H99C 109.5
C101 C100 C105 117.8(5)
C101 C100 C106 121.1(7)
C105 C100 C106 121.1(6)
C100 C101 C102 120.9(5)
C100 C101 H101 119.5
C102 C101 H101 119.5
C103 C102 C101 119.3(5)
C103 C102 H102 120.3
C101 C102 H102 120.3
C104 C103 C102 119.3(5)
C104 C103 H103 120.4
C102 C103 H103 120.4
C105 C104 C103 121.1(5)
C105 C104 H104 119.5
C103 C104 H104 119.5
C104 C105 C100 121.6(5)
C104 C105 H105 119.2
C100 C105 H105 119.2
C100 C106 H10D 109.5
C100 C106 H10E 109.5
H10D C106 H10E 109.5
C100 C106 H10F 109.5
H10D C106 H10F 109.5
H10E C106 H10F 109.5
C112 C107 C108 115.5(5)
C112 C107 C113 121.5(7)
C108 C107 C113 123.1(6)
C109 C108 C107 118.4(5)
C109 C108 H108 120.8
C107 C108 H108 120.8
C110 C109 C108 120.5(5)
C110 C109 H109 119.8
C108 C109 H109 119.8
C111 C110 C109 121.5(6)
C111 C110 H110 119.3
C109 C110 H110 119.3
C110 C111 C112 119.6(6)
C110 C111 H111 120.2
C112 C111 H111 120.2
C111 C112 C107 124.6(5)
C111 C112 H112 117.7
C107 C112 H112 117.7
C107 C113 H11E 109.5
C107 C113 H11F 109.5
H11E C113 H11F 109.5
C107 C113 H11D 109.5
H11E C113 H11D 109.5
H11F C113 H11D 109.5
C115 C114 C119 120.0
C115 C114 C120 120.3(5)
C119 C114 C120 119.7(5)
C116 C115 C114 120.0
C116 C115 H115 120.0
C114 C115 H115 120.0
C115 C116 C117 120.0
C115 C116 H116 120.0
C117 C116 H116 120.0
C116 C117 C118 120.0
C116 C117 H117 120.0
C118 C117 H117 120.0
C119 C118 C117 120.0
C119 C118 H118 120.0
C117 C118 H118 120.0
C118 C119 C114 120.0
C118 C119 H119 120.0
C114 C119 H119 120.0
C114 C120 H12D 109.5
C114 C120 H12E 109.5
H12D C120 H12E 109.5
C114 C120 H12F 109.5
H12D C120 H12F 109.5
H12E C120 H12F 109.5
C122 C121 C126 120.0
C122 C121 C127 120.2(13)
C126 C121 C127 119.7(12)
C123 C122 C121 120.0
C123 C122 H122 120.0
C121 C122 H122 120.0
C122 C123 C124 120.0
C122 C123 H123 120.0
C124 C123 H123 120.0
C125 C124 C123 120.0
C125 C124 H124 120.0
C123 C124 H124 120.0
C126 C125 C124 120.0
C126 C125 H125 120.0
C124 C125 H125 120.0
C125 C126 C121 120.0
C125 C126 H126 120.0
C121 C126 H126 120.0
C121 C127 H12G 109.5
C121 C127 H12H 109.5
H12G C127 H12H 109.5
C121 C127 H12I 109.5
H12G C127 H12I 109.5
H12H C127 H12I 109.5
C129 C128 C133 120.0
C129 C128 C134 122.1(13)
C133 C128 C134 117.7(13)
C128 C129 C130 120.0
C128 C129 H129 120.0
C130 C129 H129 120.0
C129 C130 C131 120.0
C129 C130 H130 120.0
C131 C130 H130 120.0
C132 C131 C130 120.0
C132 C131 H131 120.0
C130 C131 H131 120.0
C131 C132 C133 120.0
C131 C132 H132 120.0
C133 C132 H132 120.0
C132 C133 C128 120.0
C132 C133 H133 120.0
C128 C133 H133 120.0
C128 C134 H13A 109.5
C128 C134 H13B 109.5
H13A C134 H13B 109.5
C128 C134 H13C 109.5
H13A C134 H13C 109.5
H13B C134 H13C 109.5

loop_
_geom_bond_atom_site_label_1
_geom_bond_atom_site_label_2
_geom_bond_distance
Hf1 C4 2.327(3)
Hf1 C1 2.329(4)
Hf1 C18 2.475(4)
Hf1 C22 2.482(4)
Hf1 C17 2.489(4)
Hf1 C14 2.501(4)
Hf1 C19 2.504(4)
Hf1 C13 2.511(4)
Hf1 C16 2.511(4)
Hf1 C15 2.523(4)
Hf1 C21 2.619(4)
Hf1 C20 2.627(4)
Ge1 C4 2.034(4)
Ge1 C1 2.035(4)
Si1 C8 1.859(4)
Si1 C7 1.865(4)
Si1 C9 1.868(4)
Si1 C1 1.883(4)
Si2 C10 1.862(4)
Si2 C11 1.863(4)
Si2 C12 1.875(4)
Si2 C4 1.887(4)
C1 C2 1.423(5)
C2 C3 1.447(5)
C2 C5 1.512(5)
C3 C4 1.428(5)
C3 C6 1.516(5)
C5 H5A 0.9800
C5 H5B 0.9800
C5 H5C 0.9800
C6 H6A 0.9800
C6 H6B 0.9800
C6 H6C 0.9800
C7 H7A 0.9800
C7 H7B 0.9800
C7 H7C 0.9800
C8 H8A 0.9800
C8 H8B 0.9800
C8 H8C 0.9800
C9 H9A 0.9800
C9 H9B 0.9800
C9 H9C 0.9800
C10 H10A 0.9800
C10 H10B 0.9800
C10 H10C 0.9800
C11 H11A 0.9800
C11 H11B 0.9800
C11 H11C 0.9800
C12 H12A 0.9800
C12 H12B 0.9800
C12 H12C 0.9800
C13 C14 1.398(6)
C13 C17 1.410(6)
C13 H13 0.9500
C14 C15 1.397(6)
C14 H14 0.9500
C15 C16 1.399(6)
C15 H15 0.9500
C16 C17 1.398(6)
C16 H16 0.9500
C17 H17 0.9500
C18 C22 1.410(6)
C18 C19 1.420(6)
C18 H18 0.9500
C19 C20 1.401(6)
C19 H19 0.9500
C20 C21 1.397(6)
C20 H20 0.9500
C21 C22 1.403(6)
C21 H21 0.9500
C22 H22 0.9500
Hf2 C26 2.312(3)
Hf2 C23 2.339(4)
Hf2 C40 2.475(4)
Hf2 C44 2.476(4)
Hf2 C39 2.496(4)
Hf2 C38 2.497(4)
Hf2 C36 2.499(4)
Hf2 C37 2.502(4)
Hf2 C41 2.504(4)
Hf2 C35 2.506(4)
Hf2 C43 2.623(4)
Hf2 C42 2.635(4)
Ge2 C23 2.026(4)
Ge2 C26 2.036(4)
Si3 C30 1.857(4)
Si3 C31 1.864(5)
Si3 C29 1.867(4)
Si3 C23 1.878(4)
Si4 C34 1.865(4)
Si4 C32 1.868(4)
Si4 C33 1.871(4)
Si4 C26 1.881(4)
C23 C24 1.429(5)
C24 C25 1.446(5)
C24 C27 1.512(5)
C25 C26 1.430(5)
C25 C28 1.507(5)
C27 H27A 0.9800
C27 H27B 0.9800
C27 H27C 0.9800
C28 H28A 0.9800
C28 H28B 0.9800
C28 H28C 0.9800
C29 H29A 0.9800
C29 H29B 0.9800
C29 H29C 0.9800
C30 H30A 0.9800
C30 H30B 0.9800
C30 H30C 0.9800
C31 H31A 0.9800
C31 H31B 0.9800
C31 H31C 0.9800
C32 H32A 0.9800
C32 H32B 0.9800
C32 H32C 0.9800
C33 H33A 0.9800
C33 H33B 0.9800
C33 H33C 0.9800
C34 H34A 0.9800
C34 H34B 0.9800
C34 H34C 0.9800
C35 C39 1.399(6)
C35 C36 1.407(6)
C35 H35 0.9500
C36 C37 1.404(5)
C36 H36 0.9500
C37 C38 1.399(6)
C37 H37 0.9500
C38 C39 1.418(6)
C38 H38 0.9500
C39 H39 0.9500
C40 C44 1.411(6)
C40 C41 1.424(6)
C40 H40 0.9500
C41 C42 1.413(6)
C41 H41 0.9500
C42 C43 1.405(6)
C42 H42 0.9500
C43 C44 1.419(5)
C43 H43 0.9500
C44 H44 0.9500
F1 C46 1.365(4)
F2 C47 1.343(4)
F3 C48 1.344(4)
F4 C49 1.348(4)
F5 C50 1.360(4)
F6 C52 1.357(4)
F7 C53 1.344(4)
F8 C54 1.345(4)
F9 C55 1.348(4)
F10 C56 1.368(4)
F11 C58 1.352(4)
F12 C59 1.338(4)
F13 C60 1.340(4)
F14 C61 1.350(4)
F15 C62 1.358(4)
F16 C64 1.357(4)
F17 C65 1.349(4)
F18 C66 1.346(4)
F19 C67 1.350(4)
F20 C68 1.363(4)
C45 C46 1.380(5)
C45 C50 1.382(5)
C45 B1 1.650(5)
C46 C47 1.382(5)
C47 C48 1.371(5)
C48 C49 1.378(5)
C49 C50 1.382(5)
C51 C56 1.387(5)
C51 C52 1.393(5)
C51 B1 1.648(5)
C52 C53 1.373(5)
C53 C54 1.381(5)
C54 C55 1.372(5)
C55 C56 1.381(5)
C57 C62 1.386(5)
C57 C58 1.400(5)
C57 B1 1.665(5)
C58 C59 1.383(5)
C59 C60 1.376(5)
C60 C61 1.375(5)
C61 C62 1.381(5)
C63 C68 1.388(5)
C63 C64 1.395(5)
C63 B1 1.641(5)
C64 C65 1.383(5)
C65 C66 1.367(5)
C66 C67 1.372(6)
C67 C68 1.377(5)
F21 C70 1.357(4)
F22 C71 1.343(4)
F23 C72 1.349(4)
F24 C73 1.360(5)
F25 C74 1.352(4)
F26 C76 1.368(4)
F27 C77 1.352(5)
F28 C78 1.341(4)
F29 C79 1.346(4)
F30 C80 1.356(4)
F31 C82 1.348(4)
F32 C83 1.352(4)
F33 C84 1.340(4)
F34 C85 1.351(4)
F35 C86 1.355(4)
F36 C88 1.349(4)
F37 C89 1.351(4)
F38 C90 1.345(4)
F39 C91 1.350(4)
F40 C92 1.356(4)
C69 C74 1.381(5)
C69 C70 1.389(5)
C69 B2 1.669(5)
C70 C71 1.390(5)
C71 C72 1.370(6)
C72 C73 1.370(6)
C73 C74 1.383(5)
C75 C76 1.381(5)
C75 C80 1.393(5)
C75 B2 1.644(6)
C76 C77 1.377(5)
C77 C78 1.366(6)
C78 C79 1.368(6)
C79 C80 1.382(5)
C81 C86 1.390(5)
C81 C82 1.395(5)
C81 B2 1.661(5)
C82 C83 1.397(5)
C83 C84 1.362(5)
C84 C85 1.377(5)
C85 C86 1.377(5)
C87 C88 1.385(5)
C87 C92 1.397(5)
C87 B2 1.655(6)
C88 C89 1.392(5)
C89 C90 1.367(6)
C90 C91 1.371(6)
C91 C92 1.375(5)
C93 C98 1.385(6)
C93 C94 1.386(6)
C93 C99 1.488(6)
C94 C95 1.381(6)
C94 H94 0.9500
C95 C96 1.360(6)
C95 H95 0.9500
C96 C97 1.388(7)
C96 H96 0.9500
C97 C98 1.375(7)
C97 H97 0.9500
C98 H98 0.9500
C99 H99A 0.9800
C99 H99B 0.9800
C99 H99C 0.9800
C100 C101 1.366(7)
C100 C105 1.367(8)
C100 C106 1.522(8)
C101 C102 1.398(7)
C101 H101 0.9500
C102 C103 1.365(7)
C102 H102 0.9500
C103 C104 1.356(7)
C103 H103 0.9500
C104 C105 1.352(8)
C104 H104 0.9500
C105 H105 0.9500
C106 H10D 0.9800
C106 H10E 0.9800
C106 H10F 0.9800
C107 C112 1.364(7)
C107 C108 1.439(8)
C107 C113 1.488(7)
C108 C109 1.391(8)
C108 H108 0.9500
C109 C110 1.346(8)
C109 H109 0.9500
C110 C111 1.327(9)
C110 H110 0.9500
C111 C112 1.329(8)
C111 H111 0.9500
C112 H112 0.9500
C113 H11E 0.9800
C113 H11F 0.9800
C113 H11D 0.9800
C114 C115 1.3900
C114 C119 1.3900
C114 C120 1.533(10)
C115 C116 1.3900
C115 H115 0.9500
C116 C117 1.3900
C116 H116 0.9500
C117 C118 1.3900
C117 H117 0.9500
C118 C119 1.3900
C118 H118 0.9500
C119 H119 0.9500
C120 H12D 0.9800
C120 H12E 0.9800
C120 H12F 0.9800
C121 C122 1.3900
C121 C126 1.3900
C121 C127 1.48(2)
C122 C123 1.3900
C122 H122 0.9500
C123 C124 1.3900
C123 H123 0.9500
C124 C125 1.3900
C124 H124 0.9500
C125 C126 1.3900
C125 H125 0.9500
C126 H126 0.9500
C127 H12G 0.9800
C127 H12H 0.9800
C127 H12I 0.9800
C128 C129 1.3900
C128 C133 1.3900
C128 C134 1.44(2)
C129 C130 1.3900
C129 H129 0.9500
C130 C131 1.3900
C130 H130 0.9500
C131 C132 1.3900
C131 H131 0.9500
C132 C133 1.3900
C132 H132 0.9500
C133 H133 0.9500
C134 H13A 0.9800
C134 H13B 0.9800
C134 H13C 0.9800

loop_
_geom_torsion_atom_site_label_1
_geom_torsion_atom_site_label_2
_geom_torsion_atom_site_label_3
_geom_torsion_atom_site_label_4
_geom_torsion
C8 Si1 C1 C2 71.7(4)
C7 Si1 C1 C2 -168.2(3)
C9 Si1 C1 C2 -49.9(4)
C8 Si1 C1 Ge1 -161.0(2)
C7 Si1 C1 Ge1 -40.8(3)
C9 Si1 C1 Ge1 77.4(3)
C8 Si1 C1 Hf1 -50.5(3)
C7 Si1 C1 Hf1 69.7(3)
C9 Si1 C1 Hf1 -172.1(2)
Si1 C1 C2 C3 170.4(3)
Ge1 C1 C2 C3 32.8(3)
Hf1 C1 C2 C3 -49.9(3)
Si1 C1 C2 C5 -8.5(5)
Ge1 C1 C2 C5 -146.1(3)
Hf1 C1 C2 C5 131.2(3)
Si1 C1 C2 Hf1 -139.7(3)
Ge1 C1 C2 Hf1 82.67(14)
C1 C2 C3 C4 1.5(5)
C5 C2 C3 C4 -179.5(3)
Hf1 C2 C3 C4 -41.7(3)
C1 C2 C3 C6 -177.3(3)
C5 C2 C3 C6 1.6(5)
Hf1 C2 C3 C6 139.5(3)
C1 C2 C3 Hf1 43.2(3)
C5 C2 C3 Hf1 -137.8(3)
C2 C3 C4 Si2 -171.7(3)
C6 C3 C4 Si2 7.1(5)
Hf1 C3 C4 Si2 140.3(3)
C2 C3 C4 Ge1 -34.8(3)
C6 C3 C4 Ge1 144.0(3)
Hf1 C3 C4 Ge1 -82.79(13)
C2 C3 C4 Hf1 48.0(3)
C6 C3 C4 Hf1 -133.2(3)
C10 Si2 C4 C3 166.5(3)
C11 Si2 C4 C3 -71.9(3)
C12 Si2 C4 C3 49.6(4)
C10 Si2 C4 Ge1 40.3(3)
C11 Si2 C4 Ge1 161.9(2)
C12 Si2 C4 Ge1 -76.6(2)
C10 Si2 C4 Hf1 -70.6(3)
C11 Si2 C4 Hf1 51.0(3)
C12 Si2 C4 Hf1 172.6(2)
C17 C13 C14 C15 2.3(4)
Hf1 C13 C14 C15 67.5(3)
C17 C13 C14 Hf1 -65.2(3)
C13 C14 C15 C16 -1.5(4)
Hf1 C14 C15 C16 65.7(3)
C13 C14 C15 Hf1 -67.1(3)
C14 C15 C16 C17 0.0(4)
Hf1 C15 C16 C17 65.5(3)
C14 C15 C16 Hf1 -65.4(3)
C15 C16 C17 C13 1.4(4)
Hf1 C16 C17 C13 67.8(3)
C15 C16 C17 Hf1 -66.4(3)
C14 C13 C17 C16 -2.3(4)
Hf1 C13 C17 C16 -67.9(3)
C14 C13 C17 Hf1 65.6(3)
C22 C18 C19 C20 5.9(4)
Hf1 C18 C19 C20 72.3(3)
C22 C18 C19 Hf1 -66.4(3)
C18 C19 C20 C21 -3.4(4)
Hf1 C19 C20 C21 64.3(3)
C18 C19 C20 Hf1 -67.6(3)
C19 C20 C21 C22 -0.4(4)
Hf1 C20 C21 C22 60.7(3)
C19 C20 C21 Hf1 -61.2(3)
C20 C21 C22 C18 4.1(4)
Hf1 C21 C22 C18 68.7(3)
C20 C21 C22 Hf1 -64.6(3)
C19 C18 C22 C21 -6.2(4)
Hf1 C18 C22 C21 -73.1(3)
C19 C18 C22 Hf1 67.0(3)
C30 Si3 C23 C24 70.0(4)
C31 Si3 C23 C24 -52.7(4)
C29 Si3 C23 C24 -170.3(3)
C30 Si3 C23 Ge2 -162.8(2)
C31 Si3 C23 Ge2 74.6(3)
C29 Si3 C23 Ge2 -43.0(3)
C30 Si3 C23 Hf2 -51.1(3)
C31 Si3 C23 Hf2 -173.7(2)
C29 Si3 C23 Hf2 68.6(3)
Si3 C23 C24 C25 172.3(3)
Ge2 C23 C24 C25 34.3(3)
Hf2 C23 C24 C25 -48.3(3)
Si3 C23 C24 C27 -6.6(5)
Ge2 C23 C24 C27 -144.6(3)
Hf2 C23 C24 C27 132.8(3)
Si3 C23 C24 Hf2 -139.4(3)
Ge2 C23 C24 Hf2 82.62(14)
C23 C24 C25 C26 -0.9(5)
C27 C24 C25 C26 178.0(3)
Hf2 C24 C25 C26 -43.3(3)
C23 C24 C25 C28 179.8(3)
C27 C24 C25 C28 -1.3(5)
Hf2 C24 C25 C28 137.4(3)
C23 C24 C25 Hf2 42.3(3)
C27 C24 C25 Hf2 -138.7(3)
C24 C25 C26 Si4 -166.6(3)
C28 C25 C26 Si4 12.7(5)
Hf2 C25 C26 Si4 143.2(3)
C24 C25 C26 Ge2 -32.9(3)
C28 C25 C26 Ge2 146.4(3)
Hf2 C25 C26 Ge2 -83.13(14)
C24 C25 C26 Hf2 50.2(3)
C28 C25 C26 Hf2 -130.5(3)
C34 Si4 C26 C25 53.5(3)
C32 Si4 C26 C25 169.4(3)
C33 Si4 C26 C25 -68.6(4)
C34 Si4 C26 Ge2 -70.3(2)
C32 Si4 C26 Ge2 45.6(3)
C33 Si4 C26 Ge2 167.7(2)
C34 Si4 C26 Hf2 178.4(2)
C32 Si4 C26 Hf2 -65.8(3)
C33 Si4 C26 Hf2 56.3(3)
C39 C35 C36 C37 1.5(4)
Hf2 C35 C36 C37 66.8(3)
C39 C35 C36 Hf2 -65.3(3)
C35 C36 C37 C38 -1.0(4)
Hf2 C36 C37 C38 65.8(3)
C35 C36 C37 Hf2 -66.9(3)
C36 C37 C38 C39 0.2(4)
Hf2 C37 C38 C39 66.1(3)
C36 C37 C38 Hf2 -65.9(3)
C36 C35 C39 C38 -1.4(4)
Hf2 C35 C39 C38 -66.7(3)
C36 C35 C39 Hf2 65.3(3)
C37 C38 C39 C35 0.7(4)
Hf2 C38 C39 C35 67.1(3)
C37 C38 C39 Hf2 -66.4(3)
C44 C40 C41 C42 5.8(4)
Hf2 C40 C41 C42 72.3(3)
C44 C40 C41 Hf2 -66.4(3)
C40 C41 C42 C43 -3.6(4)
Hf2 C41 C42 C43 63.9(3)
C40 C41 C42 Hf2 -67.4(3)
C41 C42 C43 C44 0.0(4)
Hf2 C42 C43 C44 60.6(3)
C41 C42 C43 Hf2 -60.6(3)
C41 C40 C44 C43 -5.9(4)
Hf2 C40 C44 C43 -73.0(3)
C41 C40 C44 Hf2 67.1(3)
C42 C43 C44 C40 3.6(4)
Hf2 C43 C44 C40 68.7(3)
C42 C43 C44 Hf2 -65.0(3)
C50 C45 C46 F1 178.7(3)
B1 C45 C46 F1 9.4(5)
C50 C45 C46 C47 0.1(5)
B1 C45 C46 C47 -169.2(3)
F1 C46 C47 F2 2.9(5)
C45 C46 C47 F2 -178.5(3)
F1 C46 C47 C48 -178.5(3)
C45 C46 C47 C48 0.1(6)
F2 C47 C48 F3 -1.4(5)
C46 C47 C48 F3 180.0(3)
F2 C47 C48 C49 178.7(3)
C46 C47 C48 C49 0.1(5)
F3 C48 C49 F4 -0.2(5)
C47 C48 C49 F4 179.7(3)
F3 C48 C49 C50 179.6(3)
C47 C48 C49 C50 -0.5(5)
F4 C49 C50 F5 -0.9(5)
C48 C49 C50 F5 179.3(3)
F4 C49 C50 C45 -179.4(3)
C48 C49 C50 C45 0.8(6)
C46 C45 C50 F5 -179.0(3)
B1 C45 C50 F5 -10.3(5)
C46 C45 C50 C49 -0.6(5)
B1 C45 C50 C49 168.2(3)
C56 C51 C52 F6 -175.8(3)
B1 C51 C52 F6 -5.9(5)
C56 C51 C52 C53 1.6(5)
B1 C51 C52 C53 171.5(3)
F6 C52 C53 F7 -0.4(5)
C51 C52 C53 F7 -177.9(3)
F6 C52 C53 C54 175.4(3)
C51 C52 C53 C54 -2.1(6)
F7 C53 C54 F8 0.0(5)
C52 C53 C54 F8 -175.9(3)
F7 C53 C54 C55 177.2(3)
C52 C53 C54 C55 1.3(5)
F8 C54 C55 F9 -0.7(5)
C53 C54 C55 F9 -177.8(3)
F8 C54 C55 C56 176.9(3)
C53 C54 C55 C56 -0.3(6)
F9 C55 C56 F10 -2.0(5)
C54 C55 C56 F10 -179.5(3)
F9 C55 C56 C51 177.4(3)
C54 C55 C56 C51 -0.2(6)
C52 C51 C56 F10 178.9(3)
B1 C51 C56 F10 10.0(5)
C52 C51 C56 C55 -0.4(5)
B1 C51 C56 C55 -169.3(3)
C62 C57 C58 F11 177.8(3)
B1 C57 C58 F11 6.7(5)
C62 C57 C58 C59 -0.7(5)
B1 C57 C58 C59 -171.7(3)
F11 C58 C59 F12 0.9(5)
C57 C58 C59 F12 179.3(3)
F11 C58 C59 C60 -178.5(3)
C57 C58 C59 C60 0.0(6)
F12 C59 C60 F13 0.3(5)
C58 C59 C60 F13 179.6(3)
F12 C59 C60 C61 -178.6(3)
C58 C59 C60 C61 0.8(5)
F13 C60 C61 F14 0.0(5)
C59 C60 C61 F14 178.9(3)
F13 C60 C61 C62 -179.7(3)
C59 C60 C61 C62 -0.8(5)
F14 C61 C62 F15 -0.4(5)
C60 C61 C62 F15 179.2(3)
F14 C61 C62 C57 -179.6(3)
C60 C61 C62 C57 0.0(6)
C58 C57 C62 F15 -178.5(3)
B1 C57 C62 F15 -8.3(6)
C58 C57 C62 C61 0.7(5)
B1 C57 C62 C61 170.9(3)
C68 C63 C64 F16 -177.8(3)
B1 C63 C64 F16 -4.7(5)
C68 C63 C64 C65 3.0(5)
B1 C63 C64 C65 176.1(3)
F16 C64 C65 F17 -0.5(5)
C63 C64 C65 F17 178.6(3)
F16 C64 C65 C66 179.2(3)
C63 C64 C65 C66 -1.6(6)
F17 C65 C66 F18 -3.2(6)
C64 C65 C66 F18 177.0(3)
F17 C65 C66 C67 179.0(3)
C64 C65 C66 C67 -0.8(6)
F18 C66 C67 F19 2.5(6)
C65 C66 C67 F19 -179.7(3)
F18 C66 C67 C68 -176.4(3)
C65 C66 C67 C68 1.4(6)
F19 C67 C68 F20 1.4(5)
C66 C67 C68 F20 -179.7(3)
F19 C67 C68 C63 -178.6(3)
C66 C67 C68 C63 0.3(6)
C64 C63 C68 F20 177.7(3)
B1 C63 C68 F20 5.2(6)
C64 C63 C68 C67 -2.3(5)
B1 C63 C68 C67 -174.8(4)
C68 C63 B1 C51 102.6(4)
C64 C63 B1 C51 -69.4(4)
C68 C63 B1 C45 -21.4(5)
C64 C63 B1 C45 166.6(3)
C68 C63 B1 C57 -134.5(4)
C64 C63 B1 C57 53.5(4)
C56 C51 B1 C63 99.5(4)
C52 C51 B1 C63 -68.7(4)
C56 C51 B1 C45 -136.3(4)
C52 C51 B1 C45 55.5(4)
C56 C51 B1 C57 -22.4(5)
C52 C51 B1 C57 169.3(3)
C46 C45 B1 C63 -53.5(4)
C50 C45 B1 C63 138.6(3)
C46 C45 B1 C51 -170.3(3)
C50 C45 B1 C51 21.8(5)
C46 C45 B1 C57 67.3(4)
C50 C45 B1 C57 -100.6(4)
C62 C57 B1 C63 20.1(5)
C58 C57 B1 C63 -170.2(3)
C62 C57 B1 C51 135.5(4)
C58 C57 B1 C51 -54.8(4)
C62 C57 B1 C45 -102.0(4)
C58 C57 B1 C45 67.6(4)
C74 C69 C70 F21 179.4(3)
B2 C69 C70 F21 8.2(5)
C74 C69 C70 C71 1.1(5)
B2 C69 C70 C71 -170.1(3)
F21 C70 C71 F22 0.4(5)
C69 C70 C71 F22 178.9(3)
F21 C70 C71 C72 -179.8(3)
C69 C70 C71 C72 -1.4(6)
F22 C71 C72 F23 -1.2(5)
C70 C71 C72 F23 179.0(3)
F22 C71 C72 C73 179.9(3)
C70 C71 C72 C73 0.2(5)
F23 C72 C73 F24 0.2(6)
C71 C72 C73 F24 179.1(3)
F23 C72 C73 C74 -177.7(3)
C71 C72 C73 C74 1.2(6)
C70 C69 C74 F25 -176.5(3)
B2 C69 C74 F25 -4.7(5)
C70 C69 C74 C73 0.4(5)
B2 C69 C74 C73 172.2(3)
F24 C73 C74 F25 -2.4(5)
C72 C73 C74 F25 175.4(3)
F24 C73 C74 C69 -179.4(3)
C72 C73 C74 C69 -1.6(6)
C80 C75 C76 F26 -176.3(3)
B2 C75 C76 F26 2.4(6)
C80 C75 C76 C77 3.2(5)
B2 C75 C76 C77 -178.2(4)
F26 C76 C77 F27 -0.3(5)
C75 C76 C77 F27 -179.9(3)
F26 C76 C77 C78 -179.7(3)
C75 C76 C77 C78 0.8(6)
F27 C77 C78 F28 -3.2(6)
C76 C77 C78 F28 176.1(3)
F27 C77 C78 C79 177.8(3)
C76 C77 C78 C79 -2.8(6)
F28 C78 C79 F29 2.0(6)
C77 C78 C79 F29 -179.0(3)
F28 C78 C79 C80 -178.3(3)
C77 C78 C79 C80 0.6(6)
F29 C79 C80 F30 0.5(5)
C78 C79 C80 F30 -179.2(3)
F29 C79 C80 C75 -176.5(3)
C78 C79 C80 C75 3.9(6)
C76 C75 C80 F30 177.6(3)
B2 C75 C80 F30 -1.2(5)
C76 C75 C80 C79 -5.6(5)
B2 C75 C80 C79 175.6(3)
C86 C81 C82 F31 177.9(3)
B2 C81 C82 F31 3.3(5)
C86 C81 C82 C83 -2.8(5)
B2 C81 C82 C83 -177.4(3)
F31 C82 C83 F32 -0.9(5)
C81 C82 C83 F32 179.7(3)
F31 C82 C83 C84 179.7(3)
C81 C82 C83 C84 0.3(6)
F32 C83 C84 F33 -0.8(6)
C82 C83 C84 F33 178.6(3)
F32 C83 C84 C85 -177.9(3)
C82 C83 C84 C85 1.5(6)
F33 C84 C85 F34 0.5(6)
C83 C84 C85 F34 177.6(3)
F33 C84 C85 C86 -177.7(3)
C83 C84 C85 C86 -0.6(6)
F34 C85 C86 F35 -0.5(5)
C84 C85 C86 F35 177.7(3)
F34 C85 C86 C81 179.5(3)
C84 C85 C86 C81 -2.3(6)
C82 C81 C86 F35 -176.2(3)
B2 C81 C86 F35 -1.2(5)
C82 C81 C86 C85 3.8(5)
B2 C81 C86 C85 178.8(3)
C92 C87 C88 F36 -176.0(3)
B2 C87 C88 F36 2.5(6)
C92 C87 C88 C89 5.6(5)
B2 C87 C88 C89 -176.0(4)
F36 C88 C89 F37 -1.8(5)
C87 C88 C89 F37 176.7(3)
F36 C88 C89 C90 177.6(3)
C87 C88 C89 C90 -3.9(6)
F37 C89 C90 F38 0.4(6)
C88 C89 C90 F38 -178.9(3)
F37 C89 C90 C91 178.3(3)
C88 C89 C90 C91 -1.1(6)
F38 C90 C91 F39 0.8(6)
C89 C90 C91 F39 -177.0(3)
F38 C90 C91 C92 -178.5(3)
C89 C90 C91 C92 3.7(6)
F39 C91 C92 F40 -1.8(5)
C90 C91 C92 F40 177.5(3)
F39 C91 C92 C87 179.0(3)
C90 C91 C92 C87 -1.7(6)
C88 C87 C92 F40 177.9(3)
B2 C87 C92 F40 -0.6(5)
C88 C87 C92 C91 -2.9(5)
B2 C87 C92 C91 178.6(3)
C76 C75 B2 C87 -107.1(4)
C80 C75 B2 C87 71.5(4)
C76 C75 B2 C81 129.9(4)
C80 C75 B2 C81 -51.5(4)
C76 C75 B2 C69 15.0(6)
C80 C75 B2 C69 -166.5(3)
C88 C87 B2 C75 -109.5(4)
C92 C87 B2 C75 68.9(4)
C88 C87 B2 C81 11.9(5)
C92 C87 B2 C81 -169.7(3)
C88 C87 B2 C69 126.3(4)
C92 C87 B2 C69 -55.4(4)
C86 C81 B2 C75 166.3(3)
C82 C81 B2 C75 -19.5(5)
C86 C81 B2 C87 49.7(5)
C82 C81 B2 C87 -136.1(4)
C86 C81 B2 C69 -70.6(4)
C82 C81 B2 C69 103.6(4)
C74 C69 B2 C75 51.0(5)
C70 C69 B2 C75 -138.3(4)
C74 C69 B2 C87 168.4(3)
C70 C69 B2 C87 -21.0(5)
C74 C69 B2 C81 -69.7(4)
C70 C69 B2 C81 101.0(4)
C98 C93 C94 C95 -0.3(6)
C99 C93 C94 C95 -179.3(4)
C93 C94 C95 C96 1.0(7)
C94 C95 C96 C97 -0.6(7)
C95 C96 C97 C98 -0.3(7)
C96 C97 C98 C93 1.0(7)
C94 C93 C98 C97 -0.7(6)
C99 C93 C98 C97 178.3(4)
C105 C100 C101 C102 1.0(7)
C106 C100 C101 C102 -179.1(5)
C100 C101 C102 C103 0.4(8)
C101 C102 C103 C104 -0.8(8)
C102 C103 C104 C105 -0.1(8)
C103 C104 C105 C100 1.5(9)
C101 C100 C105 C104 -1.9(8)
C106 C100 C105 C104 178.2(5)
C112 C107 C108 C109 -0.7(7)
C113 C107 C108 C109 178.0(5)
C107 C108 C109 C110 -0.5(7)
C108 C109 C110 C111 1.4(8)
C109 C110 C111 C112 -1.0(9)
C110 C111 C112 C107 -0.3(9)
C108 C107 C112 C111 1.1(7)
C113 C107 C112 C111 -177.6(5)
C119 C114 C115 C116 0.0
C120 C114 C115 C116 -178.1(7)
C114 C115 C116 C117 0.0
C115 C116 C117 C118 0.0
C116 C117 C118 C119 0.0
C117 C118 C119 C114 0.0
C115 C114 C119 C118 0.0
C120 C114 C119 C118 178.1(7)
C126 C121 C122 C123 0.0
C127 C121 C122 C123 -177.1(17)
C121 C122 C123 C124 0.0
C122 C123 C124 C125 0.0
C123 C124 C125 C126 0.0
C124 C125 C126 C121 0.0
C122 C121 C126 C125 0.0
C127 C121 C126 C125 177.1(17)
C133 C128 C129 C130 0.0
C134 C128 C129 C130 -174.2(18)
C128 C129 C130 C131 0.0
C129 C130 C131 C132 0.0
C130 C131 C132 C133 0.0
C131 C132 C133 C128 0.0
C129 C128 C133 C132 0.0
C134 C128 C133 C132 174.5(17)
